data_7118994
loop_
_publ_author_name
'Liguo Ji'
'Zaiwen Yang'
'Yanxia Zhao'
'Meng Sun'
'Liping Cao'
'Xiao-Juan Yang'
'Yao-Yu Wang'
'Biao Wu'

_publ_section_title
;
 Sandwich phosphate complexes of macrocyclic tris(urea) ligands and their
 rotation around the anion
;
_journal_name_full Chem.Commun.
_journal_page_first 7310
_journal_volume 52
_journal_year 2016
_chemical_formula_sum 'C97 H132 K2 N13 O35 S'
_chemical_formula_weight 2150.42
_chemical_name_systematic
; 
 ? 
;
_space_group_IT_number 14
_symmetry_cell_setting monoclinic
_symmetry_space_group_name_Hall '-P 2ybc'
_symmetry_space_group_name_H-M 'P 1 21/c 1'
_atom_sites_solution_hydrogens geom
_atom_sites_solution_primary direct
_atom_sites_solution_secondary difmap
_audit_creation_method SHELXL-97
_audit_update_record
;
2016-02-26 deposited with the CCDC.
2016-04-27 downloaded from the CCDC.
;
_cell_angle_alpha 90.00
_cell_angle_beta 122.130(4)
_cell_angle_gamma 90.00
_cell_formula_units_Z 4
_cell_length_a 18.0761(18)
_cell_length_b 21.110(2)
_cell_length_c 32.803(3)
_cell_measurement_temperature 173(2)
_cell_volume 10600.1(18)
_computing_cell_refinement 'Bruker SMART'
_computing_data_collection 'Bruker SMART APEX II'
_computing_data_reduction 'Bruker SAINT'
_computing_molecular_graphics SHELXTL
_computing_publication_material SHELXTL
_computing_structure_refinement 'SHELXL-97 (Sheldrick, 2008)'
_computing_structure_solution 'SHELXS-97 (Sheldrick, 2008)'
_diffrn_ambient_temperature 173(2)
_diffrn_measured_fraction_theta_full 0.992
_diffrn_measured_fraction_theta_max 0.992
_diffrn_measurement_device_type 'Bruker APEX II area detector'
_diffrn_measurement_method '\w scan'
_diffrn_radiation_monochromator graphite
_diffrn_radiation_source 'fine-focus sealed tube'
_diffrn_radiation_type MoK\a
_diffrn_radiation_wavelength 0.71073
_diffrn_reflns_av_R_equivalents 0.1498
_diffrn_reflns_av_sigmaI/netI 0.1819
_diffrn_reflns_limit_h_max 21
_diffrn_reflns_limit_h_min -21
_diffrn_reflns_limit_k_max 25
_diffrn_reflns_limit_k_min -25
_diffrn_reflns_limit_l_max 39
_diffrn_reflns_limit_l_min -39
_diffrn_reflns_number 68853
_diffrn_reflns_theta_full 25.15
_diffrn_reflns_theta_max 25.15
_diffrn_reflns_theta_min 1.48
_exptl_absorpt_coefficient_mu 0.197
_exptl_absorpt_correction_T_max 0.9617
_exptl_absorpt_correction_T_min 0.9524
_exptl_absorpt_correction_type multi-scan
_exptl_crystal_colour colorless
_exptl_crystal_density_diffrn 1.347
_exptl_crystal_density_method 'not measured'
_exptl_crystal_description block
_exptl_crystal_F_000 4556
_exptl_crystal_size_max 0.25
_exptl_crystal_size_mid 0.25
_exptl_crystal_size_min 0.20
_refine_diff_density_max 0.880
_refine_diff_density_min -0.829
_refine_diff_density_rms 0.095
_refine_ls_extinction_method none
_refine_ls_goodness_of_fit_ref 1.157
_refine_ls_hydrogen_treatment constr
_refine_ls_matrix_type full
_refine_ls_number_parameters 1333
_refine_ls_number_reflns 18839
_refine_ls_number_restraints 1408
_refine_ls_restrained_S_all 1.211
_refine_ls_R_factor_all 0.3711
_refine_ls_R_factor_gt 0.1846
_refine_ls_shift/su_max 0.000
_refine_ls_shift/su_mean 0.000
_refine_ls_structure_factor_coef Fsqd
_refine_ls_weighting_details 'calc w=1/[\s^2^(Fo^2^)+(0.0200P)^2^+70.0200P] where P=(Fo^2^+2Fc^2^)/3'
_refine_ls_weighting_scheme calc
_refine_ls_wR_factor_gt 0.3121
_refine_ls_wR_factor_ref 0.3769
_reflns_number_gt 5514
_reflns_number_total 18839
_reflns_threshold_expression >2sigma(I)
_cod_data_source_file c6cc03144g2.cif
_cod_data_source_block 05
_cod_depositor_comments
;
The following automatic conversions were performed:

'_refine_ls_hydrogen_treatment' value 'CONSTR' changed to 'constr'
according to the built-in table from CIF Core dictionary named
'cif_core.dic' version 2.4.1 from 2010-06-29.

Automatic conversion script
Id: cif_fix_values 4609 2016-04-01 06:22:49Z antanas 
;
_cod_original_sg_symbol_H-M P21/c
_cod_database_code 7118994

loop_
_symmetry_equiv_pos_as_xyz
'x, y, z'
'-x, y+1/2, -z+1/2'
'-x, -y, -z'
'x, -y-1/2, z-1/2'

loop_
_atom_site_label
_atom_site_type_symbol
_atom_site_fract_x
_atom_site_fract_y
_atom_site_fract_z
_atom_site_U_iso_or_equiv
_atom_site_adp_type
_atom_site_occupancy
_atom_site_symmetry_multiplicity
_atom_site_calc_flag
_atom_site_refinement_flags
_atom_site_disorder_assembly
_atom_site_disorder_group
C1 C 0.0929(9) 0.3707(8) 0.4953(6) 0.098(3) Uani 1 1 d U . .
C2 C 0.1128(9) 0.4606(7) 0.4536(5) 0.088(3) Uani 1 1 d U . .
C3 C 0.0631(9) 0.5075(7) 0.4554(6) 0.110(4) Uani 1 1 d U . .
H3 H 0.0203 0.4985 0.4630 0.132 Uiso 1 1 calc R . .
C4 C 0.0771(11) 0.5700(8) 0.4455(6) 0.126(4) Uani 1 1 d U . .
H4 H 0.0373 0.6022 0.4418 0.151 Uiso 1 1 calc R . .
C5 C 0.1435(10) 0.5852(8) 0.4413(6) 0.114(4) Uani 1 1 d U . .
H5 H 0.1550 0.6282 0.4381 0.136 Uiso 1 1 calc R . .
C6 C 0.1955(10) 0.5382(7) 0.4417(5) 0.095(3) Uani 1 1 d U . .
H6 H 0.2410 0.5484 0.4365 0.114 Uiso 1 1 calc R . .
C7 C 0.1830(9) 0.4764(6) 0.4495(5) 0.079(3) Uani 1 1 d U . .
C8 C 0.3219(9) 0.4303(6) 0.4618(4) 0.067(3) Uani 1 1 d U . .
C9 C 0.4281(9) 0.3560(6) 0.4608(4) 0.069(2) Uani 1 1 d U . .
C10 C 0.4919(8) 0.3991(6) 0.4695(4) 0.073(3) Uani 1 1 d U . .
H10 H 0.4869 0.4424 0.4755 0.088 Uiso 1 1 calc R . .
C11 C 0.5620(9) 0.3778(6) 0.4692(4) 0.080(3) Uani 1 1 d U . .
H11 H 0.6052 0.4078 0.4742 0.096 Uiso 1 1 calc R . .
C12 C 0.5751(10) 0.3166(7) 0.4622(5) 0.087(3) Uani 1 1 d U . .
C13 C 0.5136(9) 0.2727(6) 0.4543(4) 0.079(3) Uani 1 1 d U . .
H13 H 0.5207 0.2294 0.4493 0.095 Uiso 1 1 calc R . .
C14 C 0.4395(8) 0.2936(6) 0.4538(4) 0.072(3) Uani 1 1 d U . .
H14 H 0.3959 0.2637 0.4485 0.087 Uiso 1 1 calc R . .
C15 C 0.6654(12) 0.2358(8) 0.4553(7) 0.141(4) Uani 1 1 d U . .
H15A H 0.6221 0.2247 0.4213 0.169 Uiso 1 1 calc R . .
H15B H 0.6567 0.2070 0.4762 0.169 Uiso 1 1 calc R . .
C16 C 0.7545(14) 0.2279(9) 0.4650(9) 0.167(4) Uani 1 1 d U . .
H16B H 0.7978 0.2463 0.4968 0.200 Uiso 1 1 calc R . .
H16A H 0.7679 0.1824 0.4653 0.200 Uiso 1 1 calc R . .
C17 C 0.7480(16) 0.2303(11) 0.3778(10) 0.206(5) Uani 1 1 d U . .
H17B H 0.7070 0.1941 0.3644 0.247 Uiso 1 1 calc R . .
H17A H 0.7346 0.2621 0.3526 0.247 Uiso 1 1 calc R . .
C18 C 0.8502(16) 0.2095(11) 0.4091(10) 0.192(5) Uani 1 1 d U . .
H18A H 0.8796 0.2148 0.3910 0.230 Uiso 1 1 calc R . .
H18B H 0.8834 0.2320 0.4403 0.230 Uiso 1 1 calc R . .
C19 C 0.9254(15) 0.1123(11) 0.4525(9) 0.191(5) Uani 1 1 d U . .
H19A H 0.9711 0.1178 0.4448 0.230 Uiso 1 1 calc R . .
H19B H 0.9481 0.1265 0.4859 0.230 Uiso 1 1 calc R . .
C20 C 0.8928(14) 0.0478(10) 0.4444(9) 0.176(4) Uani 1 1 d U . .
H20A H 0.9381 0.0164 0.4502 0.211 Uiso 1 1 calc R . .
H20B H 0.8404 0.0419 0.4118 0.211 Uiso 1 1 calc R . .
C21 C 0.8461(13) -0.0150(9) 0.4924(8) 0.157(4) Uani 1 1 d DU . .
H21B H 0.7982 -0.0320 0.4613 0.188 Uiso 1 1 calc R . .
H21A H 0.8964 -0.0441 0.5040 0.188 Uiso 1 1 calc R . .
C22 C 0.8191(12) -0.0180(9) 0.5249(7) 0.143(4) Uani 1 1 d U . .
H22A H 0.8619 0.0038 0.5552 0.172 Uiso 1 1 calc R . .
H22B H 0.8147 -0.0627 0.5324 0.172 Uiso 1 1 calc R . .
C23 C 0.7158(10) 0.0273(8) 0.5389(6) 0.112(4) Uani 1 1 d U . .
H23B H 0.7609 0.0567 0.5626 0.134 Uiso 1 1 calc R . .
H23A H 0.7174 -0.0121 0.5557 0.134 Uiso 1 1 calc R . .
C24 C 0.6272(9) 0.0572(7) 0.5149(5) 0.096(3) Uani 1 1 d U . .
H24B H 0.6239 0.0945 0.4957 0.115 Uiso 1 1 calc R . .
H24A H 0.5814 0.0265 0.4934 0.115 Uiso 1 1 calc R . .
C25 C 0.5373(9) 0.0993(6) 0.5433(5) 0.087(3) Uani 1 1 d U . .
C26 C 0.4688(8) 0.1092(5) 0.4983(4) 0.068(3) Uani 1 1 d U . .
H26 H 0.4732 0.0997 0.4713 0.082 Uiso 1 1 calc R . .
C27 C 0.3949(9) 0.1322(6) 0.4918(5) 0.078(3) Uani 1 1 d U . .
H27 H 0.3470 0.1391 0.4599 0.093 Uiso 1 1 calc R . .
C28 C 0.3850(9) 0.1466(7) 0.5300(5) 0.087(3) Uani 1 1 d U . .
C29 C 0.4562(9) 0.1365(6) 0.5768(5) 0.097(3) Uani 1 1 d U . .
H29 H 0.4518 0.1469 0.6036 0.117 Uiso 1 1 calc R . .
C30 C 0.5314(10) 0.1119(7) 0.5838(5) 0.102(3) Uani 1 1 d U . .
H30 H 0.5794 0.1034 0.6154 0.122 Uiso 1 1 calc R . .
C31 C 0.2695(11) 0.1717(8) 0.5478(6) 0.101(3) Uani 1 1 d U . .
C32 C 0.1367(12) 0.2115(9) 0.5437(6) 0.126(3) Uani 1 1 d U . .
C33 C 0.1376(12) 0.1691(10) 0.5789(7) 0.146(4) Uani 1 1 d U . .
H33 H 0.1713 0.1313 0.5884 0.175 Uiso 1 1 calc R . .
C34 C 0.0878(14) 0.1853(11) 0.5984(8) 0.158(4) Uani 1 1 d U . .
H34 H 0.0868 0.1603 0.6222 0.190 Uiso 1 1 calc R . .
C35 C 0.0414(14) 0.2386(11) 0.5812(8) 0.168(4) Uani 1 1 d U . .
H35 H 0.0147 0.2525 0.5979 0.201 Uiso 1 1 calc R . .
C36 C 0.0236(13) 0.2818(9) 0.5387(7) 0.150(4) Uani 1 1 d U . .
H36 H -0.0205 0.3134 0.5242 0.180 Uiso 1 1 calc R . .
C37 C 0.0827(12) 0.2667(9) 0.5255(7) 0.128(3) Uani 1 1 d U . .
C38 C -0.1010(11) 0.3060(7) 0.8044(6) 0.093(3) Uani 1 1 d U . .
C39 C -0.1290(11) 0.1979(7) 0.7742(5) 0.094(3) Uani 1 1 d U . .
C40 C -0.2178(11) 0.1884(7) 0.7536(5) 0.112(4) Uani 1 1 d U . .
H40 H -0.2484 0.2123 0.7646 0.134 Uiso 1 1 calc R . .
C41 C -0.2627(11) 0.1441(8) 0.7168(5) 0.123(4) Uani 1 1 d U . .
H41 H -0.3236 0.1374 0.7026 0.148 Uiso 1 1 calc R . .
C42 C -0.2135(11) 0.1080(7) 0.7007(5) 0.111(4) Uani 1 1 d U . .
H42 H -0.2424 0.0787 0.6749 0.134 Uiso 1 1 calc R . .
C43 C -0.1278(10) 0.1171(6) 0.7228(5) 0.100(4) Uani 1 1 d U . .
H43 H -0.0952 0.0922 0.7136 0.120 Uiso 1 1 calc R . .
C44 C -0.0845(11) 0.1622(7) 0.7591(5) 0.093(3) Uani 1 1 d U . .
C45 C 0.0575(11) 0.1632(7) 0.7624(6) 0.105(3) Uani 1 1 d U . .
C46 C 0.2132(12) 0.1733(7) 0.7885(6) 0.113(3) Uani 1 1 d U . .
C47 C 0.2940(12) 0.1750(7) 0.8296(6) 0.123(4) Uani 1 1 d U . .
H47 H 0.2987 0.1835 0.8593 0.148 Uiso 1 1 calc R . .
C48 C 0.3701(12) 0.1645(8) 0.8292(7) 0.128(4) Uani 1 1 d U . .
H48 H 0.4261 0.1638 0.8581 0.153 Uiso 1 1 calc R . .
C49 C 0.3605(14) 0.1552(9) 0.7858(8) 0.134(4) Uani 1 1 d U . .
C50 C 0.2821(12) 0.1516(8) 0.7437(6) 0.125(4) Uani 1 1 d U . .
H50 H 0.2782 0.1410 0.7145 0.150 Uiso 1 1 calc R . .
C51 C 0.2076(12) 0.1640(7) 0.7449(6) 0.116(4) Uani 1 1 d U . .
H51 H 0.1523 0.1662 0.7157 0.139 Uiso 1 1 calc R . .
C52 C 0.5127(13) 0.1483(11) 0.8207(8) 0.185(5) Uani 1 1 d U . .
H52B H 0.5215 0.1221 0.8479 0.222 Uiso 1 1 calc R . .
H52A H 0.5319 0.1924 0.8315 0.222 Uiso 1 1 calc R . .
C53 C 0.565(2) 0.1131(15) 0.7894(13) 0.301(8) Uani 1 1 d DU . .
H53B H 0.6174 0.0874 0.8104 0.361 Uiso 1 1 calc R . .
H53A H 0.5235 0.0906 0.7591 0.361 Uiso 1 1 calc R . .
C54 C 0.548(2) 0.178(2) 0.7288(12) 0.330(8) Uani 1 1 d DU . .
H54B H 0.5792 0.1440 0.7232 0.395 Uiso 1 1 calc R . .
H54A H 0.4854 0.1678 0.7114 0.395 Uiso 1 1 calc R . .
C55 C 0.561(2) 0.239(2) 0.7111(14) 0.313(8) Uani 1 1 d U . .
H55B H 0.5087 0.2453 0.6786 0.376 Uiso 1 1 calc R . .
H55A H 0.6104 0.2322 0.7064 0.376 Uiso 1 1 calc R . .
C56 C 0.628(2) 0.3438(16) 0.7212(13) 0.306(8) Uani 1 1 d DU . .
H56A H 0.6143 0.3350 0.6883 0.367 Uiso 1 1 calc R . .
H56B H 0.6917 0.3435 0.7446 0.367 Uiso 1 1 calc RD . .
C57 C 0.581(2) 0.4053(16) 0.7246(13) 0.315(7) Uani 1 1 d DU . .
H57A H 0.5668 0.4381 0.7000 0.378 Uiso 1 1 calc R . .
H57B H 0.5314 0.3973 0.7290 0.378 Uiso 1 1 calc R . .
O15 O 0.6497(16) 0.4105(13) 0.7605(10) 0.337(7) Uani 1 1 d DU . .
C59 C 0.661(2) 0.4793(16) 0.7828(12) 0.315(7) Uani 1 1 d DU . .
H59B H 0.6809 0.5223 0.7810 0.379 Uiso 1 1 calc R . .
H59A H 0.7046 0.4461 0.7893 0.379 Uiso 1 1 calc R . .
C60 C 0.6181(19) 0.4825(15) 0.8535(10) 0.258(6) Uani 1 1 d DU . .
H60B H 0.6009 0.5277 0.8498 0.309 Uiso 1 1 calc R . .
H60A H 0.6824 0.4832 0.8758 0.309 Uiso 1 1 calc R . .
C61 C 0.5904(17) 0.4610(11) 0.8882(9) 0.241(6) Uani 1 1 d DU . .
H61A H 0.6426 0.4569 0.9212 0.289 Uiso 1 1 calc R . .
H61B H 0.5510 0.4929 0.8889 0.289 Uiso 1 1 calc R . .
C62 C 0.4626(16) 0.3999(13) 0.8699(7) 0.158(4) Uani 1 1 d U . .
C63 C 0.4201(13) 0.3442(10) 0.8591(5) 0.138(4) Uani 1 1 d U . .
H63 H 0.4444 0.3075 0.8540 0.165 Uiso 1 1 calc R . .
C64 C 0.3421(12) 0.3411(9) 0.8556(5) 0.124(4) Uani 1 1 d U . .
H64 H 0.3118 0.3018 0.8471 0.149 Uiso 1 1 calc R . .
C65 C 0.3046(12) 0.3926(9) 0.8638(5) 0.115(3) Uani 1 1 d U . .
C66 C 0.3492(12) 0.4496(8) 0.8751(5) 0.129(4) Uani 1 1 d U . .
H66 H 0.3265 0.4868 0.8810 0.155 Uiso 1 1 calc R . .
C67 C 0.4295(14) 0.4506(10) 0.8777(6) 0.142(4) Uani 1 1 d U . .
H67 H 0.4610 0.4893 0.8853 0.170 Uiso 1 1 calc R . .
C68 C 0.1654(12) 0.4302(8) 0.8504(5) 0.108(3) Uani 1 1 d U . .
C69 C 0.0219(12) 0.4441(7) 0.8464(5) 0.105(3) Uani 1 1 d U . .
C70 C 0.0196(13) 0.5113(7) 0.8458(5) 0.124(4) Uani 1 1 d U . .
H70 H 0.0675 0.5354 0.8499 0.149 Uiso 1 1 calc R . .
C71 C -0.0524(13) 0.5400(8) 0.8393(6) 0.130(5) Uani 1 1 d U . .
H71 H -0.0527 0.5849 0.8408 0.156 Uiso 1 1 calc R . .
C72 C -0.1253(13) 0.5080(7) 0.8306(6) 0.133(4) Uani 1 1 d U . .
H72 H -0.1766 0.5296 0.8240 0.160 Uiso 1 1 calc R . .
C73 C -0.1206(12) 0.4424(7) 0.8318(5) 0.118(4) Uani 1 1 d U . .
H73 H -0.1693 0.4186 0.8271 0.141 Uiso 1 1 calc R . .
C74 C -0.0486(12) 0.4109(7) 0.8396(5) 0.102(3) Uani 1 1 d U . .
C75 C 0.1642(14) 0.5915(9) 0.6268(7) 0.154(4) Uani 1 1 d U . .
H75B H 0.2186 0.5986 0.6585 0.185 Uiso 1 1 calc R . .
H75A H 0.1225 0.6253 0.6223 0.185 Uiso 1 1 calc R . .
C76 C 0.1845(14) 0.5981(9) 0.5887(7) 0.150(4) Uani 1 1 d U . .
H76A H 0.1333 0.5867 0.5568 0.180 Uiso 1 1 calc R . .
H76B H 0.2023 0.6420 0.5874 0.180 Uiso 1 1 calc R . .
C77 C 0.2909(14) 0.5536(8) 0.5752(7) 0.146(4) Uani 1 1 d U . .
H77B H 0.3176 0.5956 0.5778 0.175 Uiso 1 1 calc R . .
H77A H 0.2427 0.5479 0.5413 0.175 Uiso 1 1 calc R . .
N13 N 0.3574(11) 0.5041(7) 0.5875(6) 0.154(4) Uani 1 1 d U . .
H13A H 0.3794 0.5078 0.5679 0.185 Uiso 1 1 calc R . .
H13B H 0.4028 0.5086 0.6189 0.185 Uiso 1 1 calc R . .
C79 C 0.3662(12) 0.3968(9) 0.5854(7) 0.143(4) Uani 1 1 d U . .
H79B H 0.4168 0.3960 0.6190 0.171 Uiso 1 1 calc R . .
H79A H 0.3890 0.4042 0.5642 0.171 Uiso 1 1 calc R . .
C80 C 0.3248(12) 0.3352(8) 0.5741(7) 0.138(4) Uani 1 1 d U . .
H80B H 0.2766 0.3339 0.5399 0.165 Uiso 1 1 calc R . .
H80A H 0.3678 0.3021 0.5793 0.165 Uiso 1 1 calc R . .
C81 C 0.3465(13) 0.2945(9) 0.6465(7) 0.149(4) Uani 1 1 d U . .
H81B H 0.3977 0.3223 0.6661 0.179 Uiso 1 1 calc R . .
H81A H 0.3678 0.2548 0.6402 0.179 Uiso 1 1 calc R . .
C82 C 0.3068(14) 0.2795(9) 0.6745(7) 0.153(4) Uani 1 1 d U . .
H82B H 0.2507 0.2569 0.6541 0.184 Uiso 1 1 calc R . .
H82A H 0.3463 0.2522 0.7023 0.184 Uiso 1 1 calc R . .
C83 C 0.2649(15) 0.3332(10) 0.7209(7) 0.163(4) Uani 1 1 d U . .
H83B H 0.3073 0.3080 0.7494 0.196 Uiso 1 1 calc R . .
H83A H 0.2080 0.3109 0.7049 0.196 Uiso 1 1 calc R . .
C84 C 0.2550(15) 0.3974(9) 0.7368(6) 0.166(4) Uani 1 1 d U . .
H84B H 0.3110 0.4206 0.7512 0.199 Uiso 1 1 calc R . .
H84A H 0.2401 0.3929 0.7616 0.199 Uiso 1 1 calc R . .
C85 C 0.1853(15) 0.4966(9) 0.7098(7) 0.162(4) Uani 1 1 d U . .
H85A H 0.2418 0.5175 0.7205 0.194 Uiso 1 1 calc R . .
H85B H 0.1751 0.4974 0.7366 0.194 Uiso 1 1 calc R . .
C86 C 0.1126(15) 0.5286(9) 0.6664(7) 0.156(4) Uani 1 1 d U . .
H86B H 0.0586 0.5034 0.6539 0.187 Uiso 1 1 calc R . .
H86A H 0.1024 0.5708 0.6757 0.187 Uiso 1 1 calc R . .
C87 C -0.4206(16) 0.3438(14) 0.5920(9) 0.215(5) Uani 1 1 d U . .
H87B H -0.4799 0.3475 0.5865 0.258 Uiso 1 1 calc R . .
H87A H -0.4246 0.3614 0.5629 0.258 Uiso 1 1 calc R . .
C88 C -0.4060(17) 0.2814(13) 0.5917(10) 0.218(6) Uani 1 1 d U . .
H88B H -0.4298 0.2597 0.6091 0.261 Uiso 1 1 calc R . .
H88A H -0.4405 0.2668 0.5579 0.261 Uiso 1 1 calc R . .
C89 C -0.3784(14) 0.4509(12) 0.6197(8) 0.178(5) Uani 1 1 d U . .
H89B H -0.4318 0.4654 0.6182 0.214 Uiso 1 1 calc R . .
H89A H -0.3870 0.4578 0.5876 0.214 Uiso 1 1 calc R . .
C90 C -0.3030(16) 0.4889(11) 0.6558(8) 0.174(5) Uani 1 1 d U . .
H90A H -0.3127 0.5333 0.6444 0.209 Uiso 1 1 calc R . .
H90B H -0.3028 0.4884 0.6861 0.209 Uiso 1 1 calc R . .
C91 C -0.1378(16) 0.4973(10) 0.6927(8) 0.174(5) Uani 1 1 d U . .
H91A H -0.1453 0.5363 0.6741 0.209 Uiso 1 1 calc R . .
H91B H -0.1348 0.5124 0.7221 0.209 Uiso 1 1 calc R . .
C92 C -0.0537(15) 0.4830(10) 0.7099(8) 0.174(5) Uani 1 1 d U . .
H92A H -0.0142 0.5083 0.7390 0.208 Uiso 1 1 calc R . .
H92B H -0.0388 0.4906 0.6853 0.208 Uiso 1 1 calc R . .
C93 C 0.0204(14) 0.3979(10) 0.7264(8) 0.159(4) Uani 1 1 d U . .
H93B H 0.0687 0.4239 0.7517 0.191 Uiso 1 1 calc R . .
H93A H 0.0176 0.4048 0.6958 0.191 Uiso 1 1 calc R . .
C94 C 0.0354(14) 0.3331(10) 0.7393(8) 0.155(4) Uani 1 1 d U . .
H94B H 0.0052 0.3203 0.7558 0.186 Uiso 1 1 calc R . .
H94A H 0.0987 0.3247 0.7609 0.186 Uiso 1 1 calc R . .
C95 C -0.0145(15) 0.2853(11) 0.6752(8) 0.170(4) Uani 1 1 d U . .
H95A H 0.0479 0.2731 0.6942 0.204 Uiso 1 1 calc R . .
H95B H -0.0227 0.3236 0.6558 0.204 Uiso 1 1 calc R . .
C96 C -0.0756(16) 0.2296(12) 0.6446(8) 0.176(5) Uani 1 1 d U . .
H96A H -0.0640 0.2167 0.6195 0.212 Uiso 1 1 calc R . .
H96B H -0.0664 0.1926 0.6653 0.212 Uiso 1 1 calc R . .
C97 C -0.2280(19) 0.2325(12) 0.6060(9) 0.192(5) Uani 1 1 d U . .
H97B H -0.2267 0.2202 0.6355 0.231 Uiso 1 1 calc R . .
H97A H -0.2217 0.1917 0.5933 0.231 Uiso 1 1 calc R . .
C98 C -0.3207(18) 0.2376(13) 0.5751(9) 0.212(6) Uani 1 1 d U . .
H98A H -0.3389 0.2664 0.5475 0.255 Uiso 1 1 calc R . .
H98B H -0.3498 0.1960 0.5637 0.255 Uiso 1 1 calc R . .
K1 K 0.2115(3) 0.43029(17) 0.61772(13) 0.1159(12) Uani 1 1 d U . .
K2 K -0.1968(3) 0.3442(2) 0.68034(12) 0.1255(13) Uani 1 1 d U . .
N8 N -0.0872(7) 0.2427(5) 0.8118(4) 0.089(3) Uani 1 1 d U . .
H8 H -0.0506 0.2290 0.8412 0.107 Uiso 1 1 calc R . .
N4 N 0.3504(6) 0.3704(4) 0.4586(3) 0.071(2) Uani 1 1 d U . .
H4A H 0.3162 0.3383 0.4549 0.085 Uiso 1 1 calc R . .
N11 N 0.2256(9) 0.3846(6) 0.8624(4) 0.103(3) Uani 1 1 d U . .
H11A H 0.2151 0.3471 0.8698 0.123 Uiso 1 1 calc R . .
N5 N 0.3038(7) 0.1709(6) 0.5195(4) 0.097(3) Uani 1 1 d U . .
H5A H 0.2708 0.1879 0.4908 0.116 Uiso 1 1 calc R . .
N12 N 0.0959(9) 0.4094(5) 0.8540(4) 0.098(3) Uani 1 1 d U . .
H12 H 0.0979 0.3693 0.8620 0.118 Uiso 1 1 calc R . .
N2 N 0.0949(6) 0.3950(5) 0.4575(4) 0.083(2) Uani 1 1 d U . .
H2 H 0.0848 0.3691 0.4340 0.100 Uiso 1 1 calc R . .
N3 N 0.2358(7) 0.4269(5) 0.4490(3) 0.075(2) Uani 1 1 d U . .
H3A H 0.2106 0.3896 0.4393 0.089 Uiso 1 1 calc R . .
N9 N 0.0034(9) 0.1732(5) 0.7805(4) 0.099(3) Uani 1 1 d U . .
H9 H 0.0297 0.1888 0.8099 0.119 Uiso 1 1 calc R . .
N1 N 0.0839(7) 0.3055(6) 0.4915(5) 0.106(3) Uani 1 1 d U . .
H1 H 0.0787 0.2873 0.4660 0.127 Uiso 1 1 calc R . .
N6 N 0.1868(8) 0.1978(6) 0.5242(4) 0.114(3) Uani 1 1 d U . .
H6A H 0.1633 0.2068 0.4935 0.136 Uiso 1 1 calc R . .
N10 N 0.1407(9) 0.1840(5) 0.7924(4) 0.112(3) Uani 1 1 d U . .
H10A H 0.1501 0.2068 0.8172 0.135 Uiso 1 1 calc R . .
N7 N -0.0459(8) 0.3428(4) 0.8419(4) 0.093(3) Uani 1 1 d U . .
H7 H -0.0066 0.3245 0.8691 0.111 Uiso 1 1 calc R . .
O1 O 0.0918(6) 0.3994(5) 0.5264(4) 0.103(2) Uani 1 1 d U . .
O2 O 0.3622(6) 0.4763(4) 0.4719(3) 0.087(3) Uani 1 1 d U . .
O3 O 0.6521(7) 0.3008(5) 0.4643(4) 0.111(3) Uani 1 1 d U . .
O4 O 0.7583(10) 0.2606(7) 0.4270(6) 0.183(4) Uani 1 1 d U . .
O5 O 0.8362(11) 0.1477(8) 0.4144(7) 0.196(4) Uani 1 1 d U . .
O6 O 0.8715(8) 0.0462(7) 0.4829(5) 0.157(4) Uani 1 1 d DU . .
O7 O 0.7297(7) 0.0144(5) 0.5019(4) 0.123(3) Uani 1 1 d U . .
O8 O 0.6171(6) 0.0760(4) 0.5550(3) 0.107(3) Uani 1 1 d U . .
O9 O 0.3070(7) 0.1529(4) 0.5887(3) 0.097(3) Uani 1 1 d U . .
O10 O -0.1627(6) 0.3272(4) 0.7656(4) 0.105(2) Uani 1 1 d U . .
O11 O 0.0307(6) 0.1397(4) 0.7229(4) 0.112(3) Uani 1 1 d U . .
O12 O 0.4276(9) 0.1448(6) 0.7806(5) 0.156(4) Uani 1 1 d U . .
O13 O 0.5844(16) 0.1845(13) 0.7823(10) 0.323(7) Uani 1 1 d DU . .
O14 O 0.5785(16) 0.3024(15) 0.7359(9) 0.319(7) Uani 1 1 d DU . .
C58 C 0.589(2) 0.4671(16) 0.7536(11) 0.326(7) Uani 1 1 d DU . .
O16 O 0.6136(16) 0.4735(12) 0.8129(9) 0.298(6) Uani 1 1 d DU . .
O17 O 0.5444(10) 0.3984(8) 0.8719(5) 0.188(4) Uani 1 1 d DU . .
O18 O 0.1701(7) 0.4831(5) 0.8385(4) 0.135(4) Uani 1 1 d U . .
O19 O 0.0925(6) 0.3129(5) 0.3869(3) 0.109(3) Uani 1 1 d U . .
O20 O 0.1130(7) 0.2114(5) 0.4202(3) 0.128(4) Uani 1 1 d U . .
O21 O 0.1607(9) 0.2364(5) 0.3698(4) 0.155(4) Uani 1 1 d U . .
O22 O 0.2280(6) 0.2761(5) 0.4496(4) 0.127(4) Uani 1 1 d U . .
O23 O 0.2576(9) 0.5532(5) 0.6033(5) 0.147(3) Uani 1 1 d U . .
O24 O 0.3174(8) 0.4438(6) 0.5808(5) 0.135(3) Uani 1 1 d U . .
O25 O 0.2917(8) 0.3234(6) 0.6042(5) 0.138(3) Uani 1 1 d U . .
O26 O 0.2929(9) 0.3377(7) 0.6903(4) 0.162(3) Uani 1 1 d U . .
O27 O 0.1844(10) 0.4343(6) 0.6948(4) 0.160(3) Uani 1 1 d U . .
O28 O 0.1310(9) 0.5364(6) 0.6280(4) 0.150(3) Uani 1 1 d U . .
O29 O -0.3666(9) 0.3870(8) 0.6303(5) 0.175(4) Uani 1 1 d U . .
O30 O -0.2225(11) 0.4711(7) 0.6664(5) 0.175(4) Uani 1 1 d U . .
O31 O -0.0474(9) 0.4133(7) 0.7220(5) 0.154(3) Uani 1 1 d U . .
O32 O -0.0464(9) 0.2904(7) 0.6996(5) 0.164(3) Uani 1 1 d U . .
O33 O -0.1498(14) 0.2495(8) 0.6264(6) 0.186(4) Uani 1 1 d U . .
O34 O -0.3316(11) 0.2631(8) 0.6088(6) 0.203(4) Uani 1 1 d U . .
O35 O 0.3305(11) 0.4724(7) 0.6772(5) 0.202(4) Uani 1 1 d U . .
S S 0.1497(3) 0.25922(18) 0.40653(14) 0.0859(11) Uani 1 1 d U . .

loop_
_atom_site_aniso_label
_atom_site_aniso_U_11
_atom_site_aniso_U_22
_atom_site_aniso_U_33
_atom_site_aniso_U_23
_atom_site_aniso_U_13
_atom_site_aniso_U_12
C1 0.077(5) 0.108(6) 0.129(6) -0.037(5) 0.069(5) 0.008(5)
C2 0.069(6) 0.087(5) 0.097(6) -0.028(5) 0.036(5) 0.023(5)
C3 0.084(7) 0.095(6) 0.137(8) -0.019(7) 0.050(6) 0.030(6)
C4 0.097(8) 0.093(6) 0.156(8) -0.010(7) 0.046(7) 0.039(7)
C5 0.102(8) 0.085(6) 0.130(8) -0.005(7) 0.045(7) 0.033(6)
C6 0.095(7) 0.081(6) 0.089(7) -0.011(6) 0.035(6) 0.025(5)
C7 0.080(5) 0.076(5) 0.072(5) -0.019(5) 0.034(5) 0.020(5)
C8 0.073(5) 0.071(6) 0.058(5) -0.018(5) 0.036(5) 0.011(5)
C9 0.079(5) 0.068(5) 0.065(5) -0.004(5) 0.042(5) 0.016(4)
C10 0.086(6) 0.070(6) 0.069(6) -0.002(5) 0.045(5) 0.011(5)
C11 0.095(6) 0.080(6) 0.084(6) 0.007(6) 0.061(6) 0.004(5)
C12 0.102(6) 0.085(6) 0.104(6) 0.013(5) 0.076(5) 0.016(5)
C13 0.094(6) 0.073(6) 0.086(6) 0.001(6) 0.058(6) 0.023(5)
C14 0.083(6) 0.071(5) 0.072(6) -0.005(5) 0.048(5) 0.015(5)
C15 0.151(8) 0.104(7) 0.213(9) 0.020(7) 0.127(7) 0.037(7)
C16 0.176(8) 0.119(8) 0.259(10) 0.015(8) 0.152(8) 0.038(7)
C17 0.229(9) 0.171(9) 0.274(11) 0.004(9) 0.171(9) 0.021(8)
C18 0.209(9) 0.161(9) 0.290(11) 0.007(9) 0.190(8) 0.013(9)
C19 0.178(10) 0.167(9) 0.273(11) 0.001(9) 0.149(8) 0.009(8)
C20 0.170(9) 0.172(9) 0.227(10) 0.000(9) 0.134(7) 0.024(8)
C21 0.148(8) 0.173(9) 0.177(9) 0.010(9) 0.105(7) 0.054(8)
C22 0.132(8) 0.160(9) 0.153(9) 0.014(8) 0.086(6) 0.057(7)
C23 0.089(6) 0.118(7) 0.114(8) 0.002(7) 0.044(6) 0.036(6)
C24 0.078(6) 0.099(7) 0.089(7) -0.003(6) 0.031(5) 0.025(6)
C25 0.076(5) 0.083(6) 0.078(6) -0.004(5) 0.024(5) 0.029(5)
C26 0.069(6) 0.065(6) 0.068(5) 0.014(5) 0.034(5) 0.015(5)
C27 0.077(6) 0.085(7) 0.066(5) 0.022(5) 0.034(5) 0.019(5)
C28 0.088(6) 0.098(6) 0.073(5) 0.024(5) 0.041(5) 0.035(5)
C29 0.097(7) 0.099(7) 0.072(6) 0.001(6) 0.028(5) 0.042(6)
C30 0.091(6) 0.103(7) 0.075(6) -0.010(6) 0.020(5) 0.042(6)
C31 0.116(7) 0.127(7) 0.082(6) 0.031(6) 0.067(5) 0.031(6)
C32 0.136(7) 0.158(7) 0.137(7) -0.004(6) 0.108(6) 0.001(6)
C33 0.161(9) 0.177(9) 0.156(9) -0.003(7) 0.123(7) -0.018(7)
C34 0.177(10) 0.191(10) 0.173(9) -0.001(8) 0.139(7) -0.023(8)
C35 0.183(9) 0.196(11) 0.190(9) -0.009(8) 0.144(8) -0.010(8)
C36 0.160(8) 0.173(9) 0.190(9) -0.013(8) 0.141(7) 0.001(7)
C37 0.133(7) 0.145(7) 0.162(7) -0.023(6) 0.116(6) -0.004(6)
C38 0.112(7) 0.065(5) 0.078(5) 0.005(5) 0.033(5) -0.006(5)
C39 0.111(6) 0.067(5) 0.064(6) -0.001(4) 0.018(5) -0.020(5)
C40 0.111(7) 0.095(7) 0.076(7) -0.015(6) 0.013(6) -0.009(6)
C41 0.108(7) 0.109(8) 0.080(7) -0.020(6) 0.002(6) -0.012(7)
C42 0.111(8) 0.094(7) 0.068(7) -0.016(6) 0.006(6) -0.016(7)
C43 0.113(7) 0.074(6) 0.061(7) -0.005(5) 0.011(6) -0.018(6)
C44 0.114(6) 0.070(6) 0.058(6) -0.007(5) 0.020(5) -0.025(5)
C45 0.113(6) 0.080(6) 0.088(7) -0.035(6) 0.031(6) -0.030(6)
C46 0.116(7) 0.089(6) 0.096(6) -0.023(6) 0.032(6) -0.043(7)
C47 0.122(7) 0.098(7) 0.102(7) -0.002(7) 0.027(7) -0.046(8)
C48 0.113(7) 0.104(7) 0.112(7) 0.000(7) 0.023(7) -0.046(7)
C49 0.120(7) 0.115(7) 0.119(7) -0.008(7) 0.031(7) -0.029(7)
C50 0.121(8) 0.108(7) 0.110(7) -0.031(7) 0.038(7) -0.025(8)
C51 0.116(8) 0.097(7) 0.100(7) -0.033(7) 0.035(7) -0.033(7)
C52 0.137(9) 0.182(11) 0.145(11) 0.002(10) 0.013(8) -0.001(10)
C53 0.201(13) 0.40(2) 0.337(17) 0.037(17) 0.164(13) 0.009(16)
C54 0.244(12) 0.402(16) 0.328(15) 0.035(16) 0.143(13) -0.021(14)
C55 0.237(12) 0.401(16) 0.316(15) 0.022(14) 0.157(12) -0.020(14)
C56 0.259(13) 0.395(16) 0.292(14) -0.018(13) 0.165(11) -0.028(13)
C57 0.277(13) 0.394(14) 0.288(14) -0.043(13) 0.160(11) -0.037(13)
O15 0.286(13) 0.399(14) 0.310(14) -0.052(12) 0.148(11) -0.042(12)
C59 0.277(12) 0.387(14) 0.293(13) -0.043(12) 0.158(10) -0.057(12)
C60 0.233(11) 0.289(12) 0.236(12) -0.010(11) 0.115(10) -0.114(9)
C61 0.207(10) 0.268(11) 0.201(10) -0.016(10) 0.077(9) -0.114(9)
C62 0.167(8) 0.196(9) 0.093(6) -0.002(7) 0.058(7) -0.078(7)
C63 0.156(8) 0.170(9) 0.081(7) -0.003(7) 0.058(7) -0.060(7)
C64 0.153(8) 0.142(8) 0.071(6) 0.000(7) 0.054(7) -0.061(7)
C65 0.146(7) 0.117(7) 0.067(6) 0.007(6) 0.046(6) -0.066(6)
C66 0.155(8) 0.134(8) 0.068(6) 0.011(6) 0.039(7) -0.082(7)
C67 0.159(8) 0.161(9) 0.074(7) 0.008(7) 0.041(7) -0.092(7)
C68 0.147(7) 0.072(6) 0.070(6) 0.003(6) 0.033(6) -0.048(6)
C69 0.155(7) 0.055(5) 0.071(5) 0.010(5) 0.038(6) -0.016(5)
C70 0.171(9) 0.062(6) 0.085(7) 0.018(6) 0.032(7) -0.006(6)
C71 0.177(10) 0.061(7) 0.094(7) 0.017(7) 0.032(8) 0.003(6)
C72 0.165(9) 0.058(6) 0.109(7) 0.018(7) 0.027(8) 0.012(6)
C73 0.149(8) 0.057(6) 0.099(7) 0.015(6) 0.034(7) 0.008(6)
C74 0.143(7) 0.054(5) 0.076(6) 0.015(5) 0.035(6) -0.001(5)
C75 0.232(9) 0.123(7) 0.164(8) -0.015(7) 0.142(7) -0.001(7)
C76 0.221(9) 0.114(7) 0.169(8) -0.010(7) 0.140(7) -0.010(7)
C77 0.193(9) 0.114(7) 0.185(9) -0.008(7) 0.138(7) -0.021(6)
N13 0.171(8) 0.132(7) 0.201(8) -0.002(8) 0.127(7) -0.019(6)
C79 0.142(8) 0.129(7) 0.179(8) 0.000(8) 0.100(7) 0.009(6)
C80 0.144(9) 0.130(7) 0.162(8) 0.000(7) 0.098(6) 0.012(7)
C81 0.162(9) 0.145(8) 0.140(8) 0.006(7) 0.079(7) 0.023(7)
C82 0.182(9) 0.147(8) 0.133(8) 0.004(6) 0.086(7) 0.022(7)
C83 0.235(10) 0.160(8) 0.098(8) 0.001(6) 0.091(7) 0.008(8)
C84 0.247(10) 0.156(8) 0.095(7) 0.000(7) 0.091(7) 0.006(8)
C85 0.253(10) 0.157(8) 0.124(7) -0.021(7) 0.133(7) 0.016(8)
C86 0.247(10) 0.147(8) 0.140(8) -0.017(7) 0.147(7) 0.012(7)
C87 0.146(5) 0.232(9) 0.167(9) 0.037(9) 0.016(6) 0.007(6)
C88 0.149(7) 0.227(10) 0.166(9) 0.006(9) 0.008(8) -0.007(8)
C89 0.150(7) 0.205(9) 0.176(9) 0.054(8) 0.083(8) 0.039(7)
C90 0.169(8) 0.182(6) 0.170(9) 0.047(6) 0.089(8) 0.034(6)
C91 0.176(8) 0.160(5) 0.176(9) 0.031(6) 0.087(9) 0.000(6)
C92 0.173(8) 0.161(7) 0.173(9) 0.014(8) 0.083(9) -0.006(6)
C93 0.146(7) 0.172(8) 0.170(9) -0.008(8) 0.090(8) -0.012(7)
C94 0.149(8) 0.171(9) 0.175(9) -0.005(7) 0.107(7) -0.008(7)
C95 0.190(8) 0.191(9) 0.171(9) -0.005(8) 0.124(7) 0.002(8)
C96 0.208(9) 0.203(9) 0.151(9) -0.013(7) 0.118(8) 0.003(8)
C97 0.214(9) 0.215(8) 0.121(8) -0.026(6) 0.070(8) -0.016(8)
C98 0.210(9) 0.214(9) 0.128(9) -0.030(7) 0.033(8) -0.022(9)
K1 0.165(4) 0.109(3) 0.102(3) -0.016(2) 0.089(3) -0.011(2)
K2 0.116(3) 0.172(3) 0.074(2) -0.002(2) 0.040(2) 0.002(2)
N8 0.114(6) 0.058(5) 0.064(5) -0.001(4) 0.025(5) -0.011(5)
N4 0.069(5) 0.069(5) 0.064(5) -0.011(4) 0.029(5) 0.016(4)
N11 0.140(7) 0.082(6) 0.068(5) 0.008(5) 0.044(6) -0.052(5)
N5 0.096(6) 0.131(7) 0.072(5) 0.036(5) 0.050(5) 0.042(5)
N12 0.144(7) 0.054(5) 0.067(5) 0.005(5) 0.036(6) -0.030(5)
N2 0.055(5) 0.092(5) 0.104(6) -0.042(5) 0.044(5) 0.013(5)
N3 0.074(5) 0.073(5) 0.073(5) -0.018(5) 0.036(5) 0.012(4)
N9 0.121(6) 0.078(6) 0.068(6) -0.023(5) 0.029(5) -0.029(6)
N1 0.104(6) 0.114(6) 0.150(7) -0.034(5) 0.101(5) 0.001(6)
N6 0.124(7) 0.152(7) 0.102(6) 0.021(6) 0.085(5) 0.034(6)
N10 0.123(6) 0.090(6) 0.089(6) -0.043(5) 0.033(6) -0.039(6)
N7 0.125(7) 0.050(4) 0.074(5) 0.010(5) 0.033(5) -0.003(5)
O1 0.103(5) 0.111(6) 0.122(5) -0.030(5) 0.078(4) 0.009(4)
O2 0.072(6) 0.075(5) 0.088(6) -0.022(5) 0.025(5) 0.010(5)
O3 0.125(6) 0.095(6) 0.158(6) 0.019(5) 0.106(5) 0.017(5)
O4 0.212(8) 0.150(8) 0.270(10) 0.005(8) 0.183(8) 0.022(7)
O5 0.198(9) 0.158(8) 0.293(10) 0.007(9) 0.171(8) 0.008(8)
O6 0.156(8) 0.165(8) 0.191(9) -0.008(8) 0.119(6) 0.035(7)
O7 0.102(6) 0.138(7) 0.128(7) 0.016(6) 0.061(5) 0.037(5)
O8 0.079(5) 0.110(6) 0.091(6) -0.021(5) 0.017(4) 0.041(5)
O9 0.140(8) 0.087(6) 0.078(6) 0.026(5) 0.068(6) 0.019(6)
O10 0.107(6) 0.087(6) 0.092(5) 0.000(4) 0.034(4) -0.001(5)
O11 0.108(7) 0.101(7) 0.089(6) -0.050(6) 0.027(6) -0.011(6)
O12 0.123(8) 0.157(8) 0.132(8) -0.009(7) 0.032(7) -0.013(8)
O13 0.229(12) 0.400(18) 0.330(15) 0.042(16) 0.143(12) -0.018(15)
O14 0.248(12) 0.400(15) 0.314(14) 0.015(13) 0.152(11) -0.027(13)
C58 0.287(13) 0.397(14) 0.291(13) -0.046(13) 0.152(11) -0.044(12)
O16 0.272(11) 0.353(12) 0.264(12) -0.041(12) 0.140(10) -0.067(10)
O17 0.177(8) 0.241(10) 0.132(7) -0.012(7) 0.073(7) -0.093(7)
O18 0.155(9) 0.086(6) 0.106(8) 0.034(6) 0.030(7) -0.045(6)
O19 0.105(7) 0.114(6) 0.063(6) -0.027(5) 0.015(5) 0.052(5)
O20 0.148(9) 0.149(8) 0.052(6) -0.030(5) 0.030(6) -0.059(7)
O21 0.277(12) 0.112(8) 0.128(7) 0.045(6) 0.143(8) 0.112(8)
O22 0.079(6) 0.121(8) 0.110(6) 0.053(6) 0.003(5) -0.003(5)
O23 0.211(8) 0.112(5) 0.175(7) -0.034(5) 0.141(6) -0.025(5)
O24 0.141(7) 0.119(6) 0.187(7) -0.015(6) 0.117(6) -0.004(5)
O25 0.155(7) 0.132(6) 0.147(7) 0.012(5) 0.095(6) 0.022(5)
O26 0.210(8) 0.157(6) 0.121(6) -0.007(5) 0.090(6) 0.006(6)
O27 0.251(9) 0.153(7) 0.107(6) -0.007(5) 0.115(6) 0.010(7)
O28 0.249(8) 0.125(6) 0.142(6) -0.020(5) 0.148(6) -0.002(6)
O29 0.134(5) 0.207(8) 0.157(8) 0.045(7) 0.059(5) 0.015(5)
O30 0.170(7) 0.170(5) 0.178(8) 0.040(6) 0.087(8) 0.015(5)
O31 0.149(6) 0.159(6) 0.165(8) -0.006(6) 0.091(6) -0.014(5)
O32 0.169(6) 0.171(7) 0.183(8) -0.021(6) 0.114(6) 0.002(6)
O33 0.216(8) 0.211(8) 0.140(8) -0.023(6) 0.100(8) 0.001(7)
O34 0.168(7) 0.215(7) 0.137(8) -0.023(7) 0.022(7) -0.007(6)
O35 0.238(9) 0.211(9) 0.154(8) -0.042(7) 0.101(7) -0.057(8)
S 0.118(3) 0.067(2) 0.074(3) -0.014(2) 0.052(2) 0.017(2)

loop_
_atom_type_symbol
_atom_type_description
_atom_type_scat_dispersion_real
_atom_type_scat_dispersion_imag
_atom_type_scat_source
C C 0.0033 0.0016 'International Tables Vol C Tables 4.2.6.8 and 6.1.1.4'
H H 0.0000 0.0000 'International Tables Vol C Tables 4.2.6.8 and 6.1.1.4'
K K 0.2009 0.2494 'International Tables Vol C Tables 4.2.6.8 and 6.1.1.4'
N N 0.0061 0.0033 'International Tables Vol C Tables 4.2.6.8 and 6.1.1.4'
O O 0.0106 0.0060 'International Tables Vol C Tables 4.2.6.8 and 6.1.1.4'
S S 0.1246 0.1234 'International Tables Vol C Tables 4.2.6.8 and 6.1.1.4'

loop_
_geom_angle_atom_site_label_1
_geom_angle_atom_site_label_2
_geom_angle_atom_site_label_3
_geom_angle
_geom_angle_site_symmetry_1
_geom_angle_site_symmetry_3
O1 C1 N2 127.5(16) . .
O1 C1 N1 121.7(17) . .
N2 C1 N1 110.5(14) . .
C3 C2 C7 119.3(15) . .
C3 C2 N2 120.7(14) . .
C7 C2 N2 120.0(11) . .
C2 C3 C4 117.8(16) . .
C2 C3 H3 121.1 . .
C4 C3 H3 121.1 . .
C5 C4 C3 122.3(16) . .
C5 C4 H4 118.8 . .
C3 C4 H4 118.8 . .
C4 C5 C6 119.0(17) . .
C4 C5 H5 120.5 . .
C6 C5 H5 120.5 . .
C5 C6 C7 120.9(16) . .
C5 C6 H6 119.6 . .
C7 C6 H6 119.6 . .
C6 C7 C2 119.8(13) . .
C6 C7 N3 121.2(13) . .
C2 C7 N3 118.7(13) . .
O2 C8 N3 124.6(12) . .
O2 C8 N4 125.9(13) . .
N3 C8 N4 109.5(12) . .
C14 C9 C10 119.1(12) . .
C14 C9 N4 115.8(12) . .
C10 C9 N4 125.1(12) . .
C11 C10 C9 117.7(13) . .
C11 C10 H10 121.1 . .
C9 C10 H10 121.1 . .
C10 C11 C12 124.7(14) . .
C10 C11 H11 117.7 . .
C12 C11 H11 117.7 . .
C11 C12 C13 118.8(13) . .
C11 C12 O3 118.7(14) . .
C13 C12 O3 122.5(13) . .
C12 C13 C14 117.8(13) . .
C12 C13 H13 121.1 . .
C14 C13 H13 121.1 . .
C9 C14 C13 121.8(13) . .
C9 C14 H14 119.1 . .
C13 C14 H14 119.1 . .
O3 C15 C16 110.0(15) . .
O3 C15 H15A 109.7 . .
C16 C15 H15A 109.7 . .
O3 C15 H15B 109.7 . .
C16 C15 H15B 109.7 . .
H15A C15 H15B 108.2 . .
O4 C16 C15 107.6(17) . .
O4 C16 H16B 110.2 . .
C15 C16 H16B 110.2 . .
O4 C16 H16A 110.2 . .
C15 C16 H16A 110.2 . .
H16B C16 H16A 108.5 . .
C18 C17 O4 89.4(17) . .
C18 C17 H17B 113.7 . .
O4 C17 H17B 113.7 . .
C18 C17 H17A 113.7 . .
O4 C17 H17A 113.7 . .
H17B C17 H17A 111.0 . .
O5 C18 C17 96.5(19) . .
O5 C18 H18A 112.4 . .
C17 C18 H18A 112.4 . .
O5 C18 H18B 112.4 . .
C17 C18 H18B 112.4 . .
H18A C18 H18B 110.0 . .
C20 C19 O5 98.7(19) . .
C20 C19 H19A 112.0 . .
O5 C19 H19A 112.0 . .
C20 C19 H19B 112.0 . .
O5 C19 H19B 112.0 . .
H19A C19 H19B 109.7 . .
C19 C20 O6 97.4(18) . .
C19 C20 H20A 112.3 . .
O6 C20 H20A 112.3 . .
C19 C20 H20B 112.3 . .
O6 C20 H20B 112.3 . .
H20A C20 H20B 109.9 . .
C22 C21 O6 118.8(18) . .
C22 C21 H21B 107.6 . .
O6 C21 H21B 107.6 . .
C22 C21 H21A 107.6 . .
O6 C21 H21A 107.6 . .
H21B C21 H21A 107.1 . .
C21 C22 O7 108.2(15) . .
C21 C22 H22A 110.1 . .
O7 C22 H22A 110.1 . .
C21 C22 H22B 110.1 . .
O7 C22 H22B 110.1 . .
H22A C22 H22B 108.4 . .
O7 C23 C24 105.2(12) . .
O7 C23 H23B 110.7 . .
C24 C23 H23B 110.7 . .
O7 C23 H23A 110.7 . .
C24 C23 H23A 110.7 . .
H23B C23 H23A 108.8 . .
O8 C24 C23 104.3(11) . .
O8 C24 H24B 110.9 . .
C23 C24 H24B 110.9 . .
O8 C24 H24A 110.9 . .
C23 C24 H24A 110.9 . .
H24B C24 H24A 108.9 . .
C26 C25 O8 125.5(13) . .
C26 C25 C30 121.1(13) . .
O8 C25 C30 113.3(13) . .
C27 C26 C25 119.5(13) . .
C27 C26 H26 120.3 . .
C25 C26 H26 120.3 . .
C26 C27 C28 122.5(13) . .
C26 C27 H27 118.8 . .
C28 C27 H27 118.8 . .
C27 C28 C29 118.1(13) . .
C27 C28 N5 118.4(13) . .
C29 C28 N5 123.5(13) . .
C30 C29 C28 120.0(14) . .
C30 C29 H29 120.0 . .
C28 C29 H29 120.0 . .
C29 C30 C25 118.8(14) . .
C29 C30 H30 120.6 . .
C25 C30 H30 120.6 . .
O9 C31 N5 124.3(15) . .
O9 C31 N6 123.9(14) . .
N5 C31 N6 111.8(13) . .
N6 C32 C37 116.4(16) . .
N6 C32 C33 120.2(17) . .
C37 C32 C33 123.3(16) . .
C34 C33 C32 118.3(19) . .
C34 C33 H33 120.8 . .
C32 C33 H33 120.8 . .
C35 C34 C33 115(2) . .
C35 C34 H34 122.4 . .
C33 C34 H34 122.4 . .
C34 C35 C36 131(2) . .
C34 C35 H35 114.3 . .
C36 C35 H35 114.3 . .
C37 C36 C35 108.6(19) . .
C37 C36 H36 125.7 . .
C35 C36 H36 125.7 . .
C36 C37 N1 117.3(18) . .
C36 C37 C32 121.7(19) . .
N1 C37 C32 120.9(15) . .
O10 C38 N7 123.5(13) . .
O10 C38 N8 121.1(14) . .
N7 C38 N8 115.4(13) . .
C44 C39 C40 119.5(15) . .
C44 C39 N8 122.6(15) . .
C40 C39 N8 117.9(16) . .
C39 C40 C41 120.7(17) . .
C39 C40 H40 119.6 . .
C41 C40 H40 119.6 . .
C40 C41 C42 118.2(16) . .
C40 C41 H41 120.9 . .
C42 C41 H41 120.9 . .
C43 C42 C41 118.9(15) . .
C43 C42 H42 120.5 . .
C41 C42 H42 120.5 . .
C42 C43 C44 121.7(17) . .
C42 C43 H43 119.2 . .
C44 C43 H43 119.2 . .
N9 C44 C39 117.6(14) . .
N9 C44 C43 121.6(16) . .
C39 C44 C43 120.8(16) . .
O11 C45 N10 124.2(18) . .
O11 C45 N9 122.5(16) . .
N10 C45 N9 113.3(15) . .
C47 C46 C51 118(2) . .
C47 C46 N10 117.8(18) . .
C51 C46 N10 123.8(18) . .
C46 C47 C48 122(2) . .
C46 C47 H47 119.1 . .
C48 C47 H47 119.1 . .
C49 C48 C47 117(2) . .
C49 C48 H48 121.5 . .
C47 C48 H48 121.5 . .
O12 C49 C48 123(2) . .
O12 C49 C50 113(2) . .
C48 C49 C50 124(2) . .
C49 C50 C51 117(2) . .
C49 C50 H50 121.3 . .
C51 C50 H50 121.3 . .
C46 C51 C50 120.9(19) . .
C46 C51 H51 119.6 . .
C50 C51 H51 119.6 . .
O12 C52 C53 94.9(18) . .
O12 C52 H52B 112.8 . .
C53 C52 H52B 112.8 . .
O12 C52 H52A 112.8 . .
C53 C52 H52A 112.8 . .
H52B C52 H52A 110.2 . .
O13 C53 C52 85(2) . .
O13 C53 H53B 114.4 . .
C52 C53 H53B 114.4 . .
O13 C53 H53A 114.4 . .
C52 C53 H53A 114.4 . .
H53B C53 H53A 111.5 . .
C55 C54 O13 109(3) . .
C55 C54 H54B 110.0 . .
O13 C54 H54B 110.0 . .
C55 C54 H54A 110.0 . .
O13 C54 H54A 110.0 . .
H54B C54 H54A 108.3 . .
C54 C55 O14 126(3) . .
C54 C55 H55B 105.8 . .
O14 C55 H55B 105.8 . .
C54 C55 H55A 105.8 . .
O14 C55 H55A 105.8 . .
H55B C55 H55A 106.2 . .
O14 C56 C57 91(2) . .
O14 C56 H56A 113.4 . .
C57 C56 H56A 113.4 . .
O14 C56 H56B 113.4 . .
C57 C56 H56B 113.4 . .
H56A C56 H56B 110.7 . .
O15 C57 C56 80(3) . .
O15 C57 H57A 115.3 . .
C56 C57 H57A 115.3 . .
O15 C57 H57B 115.3 . .
C56 C57 H57B 115.3 . .
H57A C57 H57B 112.3 . .
C57 O15 C58 68.7(12) . .
C58 C59 O16 76.3(17) . .
C58 C59 H59B 115.8 . .
O16 C59 H59B 115.8 . .
C58 C59 H59A 115.8 . .
O16 C59 H59A 115.8 . .
H59B C59 H59A 112.8 . .
O16 C60 C61 148(3) . .
O16 C60 H60B 99.8 . .
C61 C60 H60B 99.8 . .
O16 C60 H60A 99.8 . .
C61 C60 H60A 99.8 . .
H60B C60 H60A 104.1 . .
O17 C61 C60 109.5(19) . .
O17 C61 H61A 109.8 . .
C60 C61 H61A 109.8 . .
O17 C61 H61B 109.8 . .
C60 C61 H61B 109.8 . .
H61A C61 H61B 108.2 . .
C67 C62 C63 120(3) . .
C67 C62 O17 125(2) . .
C63 C62 O17 115(3) . .
C62 C63 C64 119(2) . .
C62 C63 H63 120.4 . .
C64 C63 H63 120.4 . .
C63 C64 C65 122.9(19) . .
C63 C64 H64 118.6 . .
C65 C64 H64 118.6 . .
C64 C65 C66 117(2) . .
C64 C65 N11 119.5(16) . .
C66 C65 N11 123.2(19) . .
C65 C66 C67 118(2) . .
C65 C66 H66 121.2 . .
C67 C66 H66 121.2 . .
C62 C67 C66 123(2) . .
C62 C67 H67 118.7 . .
C66 C67 H67 118.7 . .
O18 C68 N11 125.0(19) . .
O18 C68 N12 122.9(19) . .
N11 C68 N12 112.0(14) . .
C74 C69 C70 119.5(18) . .
C74 C69 N12 118.2(14) . .
C70 C69 N12 122.3(17) . .
C71 C70 C69 118.1(19) . .
C71 C70 H70 121.0 . .
C69 C70 H70 121.0 . .
C70 C71 C72 123.7(18) . .
C70 C71 H71 118.2 . .
C72 C71 H71 118.2 . .
C71 C72 C73 116.7(19) . .
C71 C72 H72 121.6 . .
C73 C72 H72 121.6 . .
C74 C73 C72 122.0(18) . .
C74 C73 H73 119.0 . .
C72 C73 H73 119.0 . .
C73 C74 C69 119.9(15) . .
C73 C74 N7 120.0(16) . .
C69 C74 N7 120.1(16) . .
O28 C75 C76 115.3(16) . .
O28 C75 H75B 108.5 . .
C76 C75 H75B 108.5 . .
O28 C75 H75A 108.5 . .
C76 C75 H75A 108.5 . .
H75B C75 H75A 107.5 . .
O23 C76 C75 104.3(16) . .
O23 C76 H76A 110.9 . .
C75 C76 H76A 110.9 . .
O23 C76 H76B 110.9 . .
C75 C76 H76B 110.9 . .
H76A C76 H76B 108.9 . .
O23 C77 N13 114.0(17) . .
O23 C77 H77B 108.8 . .
N13 C77 H77B 108.8 . .
O23 C77 H77A 108.8 . .
N13 C77 H77A 108.8 . .
H77B C77 H77A 107.6 . .
O24 N13 C77 108.5(14) . .
O24 N13 H13A 110.0 . .
C77 N13 H13A 110.0 . .
O24 N13 H13B 110.0 . .
C77 N13 H13B 110.0 . .
H13A N13 H13B 108.4 . .
O24 C79 C80 115.8(17) . .
O24 C79 H79B 108.3 . .
C80 C79 H79B 108.3 . .
O24 C79 H79A 108.3 . .
C80 C79 H79A 108.3 . .
H79B C79 H79A 107.4 . .
O25 C80 C79 109.4(16) . .
O25 C80 H80B 109.8 . .
C79 C80 H80B 109.8 . .
O25 C80 H80A 109.8 . .
C79 C80 H80A 109.8 . .
H80B C80 H80A 108.2 . .
O25 C81 C82 113.9(18) . .
O25 C81 H81B 108.8 . .
C82 C81 H81B 108.8 . .
O25 C81 H81A 108.8 . .
C82 C81 H81A 108.8 . .
H81B C81 H81A 107.7 . .
O26 C82 C81 106.5(17) . .
O26 C82 H82B 110.4 . .
C81 C82 H82B 110.4 . .
O26 C82 H82A 110.4 . .
C81 C82 H82A 110.4 . .
H82B C82 H82A 108.6 . .
O26 C83 C84 110.9(18) . .
O26 C83 H83B 109.5 . .
C84 C83 H83B 109.5 . .
O26 C83 H83A 109.5 . .
C84 C83 H83A 109.5 . .
H83B C83 H83A 108.0 . .
C83 C84 O27 110.5(15) . .
C83 C84 H84B 109.5 . .
O27 C84 H84B 109.5 . .
C83 C84 H84A 109.5 . .
O27 C84 H84A 109.5 . .
H84B C84 H84A 108.1 . .
O27 C85 C86 104.4(16) . .
O27 C85 H85A 110.9 . .
C86 C85 H85A 110.9 . .
O27 C85 H85B 110.9 . .
C86 C85 H85B 110.9 . .
H85A C85 H85B 108.9 . .
O28 C86 C85 112.5(16) . .
O28 C86 H86B 109.1 . .
C85 C86 H86B 109.1 . .
O28 C86 H86A 109.1 . .
C85 C86 H86A 109.1 . .
H86B C86 H86A 107.8 . .
C88 C87 O29 126(2) . .
C88 C87 K2 82.1(16) . .
O29 C87 K2 47.6(10) . .
C88 C87 H87B 105.9 . .
O29 C87 H87B 105.9 . .
K2 C87 H87B 144.1 . .
C88 C87 H87A 105.9 . .
O29 C87 H87A 105.9 . .
K2 C87 H87A 104.8 . .
H87B C87 H87A 106.2 . .
O34 C88 C87 119(3) . .
O34 C88 H88B 107.6 . .
C87 C88 H88B 107.6 . .
O34 C88 H88A 107.6 . .
C87 C88 H88A 107.6 . .
H88B C88 H88A 107.0 . .
O29 C89 C90 112.0(19) . .
O29 C89 H89B 109.2 . .
C90 C89 H89B 109.2 . .
O29 C89 H89A 109.2 . .
C90 C89 H89A 109.2 . .
H89B C89 H89A 107.9 . .
O30 C90 C89 117(2) . .
O30 C90 K2 46.4(11) . .
C89 C90 K2 82.4(14) . .
O30 C90 H90A 108.0 . .
C89 C90 H90A 108.0 . .
K2 C90 H90A 152.4 . .
O30 C90 H90B 108.0 . .
C89 C90 H90B 108.0 . .
K2 C90 H90B 92.9 . .
H90A C90 H90B 107.2 . .
C92 C91 O30 142(2) . .
C92 C91 K2 92.8(15) . .
O30 C91 K2 51.5(10) . .
C92 C91 H91A 101.6 . .
O30 C91 H91A 101.6 . .
K2 C91 H91A 142.6 . .
C92 C91 H91B 101.6 . .
O30 C91 H91B 101.6 . .
K2 C91 H91B 106.0 . .
H91A C91 H91B 104.6 . .
C91 C92 O31 103.9(19) . .
C91 C92 H92A 111.0 . .
O31 C92 H92A 111.0 . .
C91 C92 H92B 111.0 . .
O31 C92 H92B 111.0 . .
H92A C92 H92B 109.0 . .
O31 C93 C94 109(2) . .
O31 C93 H93B 110.0 . .
C94 C93 H93B 110.0 . .
O31 C93 H93A 110.0 . .
C94 C93 H93A 110.0 . .
H93B C93 H93A 108.3 . .
C93 C94 C95 105.1(17) . .
C93 C94 H94B 110.7 . .
C95 C94 H94B 110.7 . .
C93 C94 H94A 110.7 . .
C95 C94 H94A 110.7 . .
H94B C94 H94A 108.8 . .
O32 C95 C96 93.9(18) . .
O32 C95 C94 52.2(12) . .
C96 C95 C94 143.4(17) . .
O32 C95 H95A 112.9 . .
C96 C95 H95A 112.9 . .
C94 C95 H95A 75.5 . .
O32 C95 H95B 112.9 . .
C96 C95 H95B 112.9 . .
C94 C95 H95B 95.2 . .
H95A C95 H95B 110.4 . .
O33 C96 C95 106(2) . .
O33 C96 H96A 110.5 . .
C95 C96 H96A 110.5 . .
O33 C96 H96B 110.5 . .
C95 C96 H96B 110.5 . .
H96A C96 H96B 108.7 . .
O33 C97 C98 157(3) . .
O33 C97 K2 72.2(14) . .
C98 C97 K2 98.6(16) . .
O33 C97 H97B 97.0 . .
C98 C97 H97B 97.0 . .
K2 C97 H97B 63.2 . .
O33 C97 H97A 97.0 . .
C98 C97 H97A 97.0 . .
K2 C97 H97A 160.7 . .
H97B C97 H97A 103.5 . .
O34 C98 C97 94.4(19) . .
O34 C98 H98A 112.9 . .
C97 C98 H98A 112.9 . .
O34 C98 H98B 112.9 . .
C97 C98 H98B 112.9 . .
H98A C98 H98B 110.3 . .
O35 K1 O1 157.6(5) . .
O35 K1 O24 76.5(5) . .
O1 K1 O24 82.6(3) . .
O35 K1 O28 83.9(5) . .
O1 K1 O28 99.7(4) . .
O24 K1 O28 119.8(4) . .
O35 K1 O26 72.7(5) . .
O1 K1 O26 121.6(4) . .
O24 K1 O26 105.6(4) . .
O28 K1 O26 121.8(4) . .
O35 K1 O27 75.2(5) . .
O1 K1 O27 125.9(4) . .
O24 K1 O27 151.4(4) . .
O28 K1 O27 61.1(4) . .
O26 K1 O27 61.6(4) . .
O35 K1 O25 96.9(5) . .
O1 K1 O25 78.9(3) . .
O24 K1 O25 59.0(4) . .
O28 K1 O25 178.2(4) . .
O26 K1 O25 60.0(4) . .
O27 K1 O25 120.7(4) . .
O35 K1 O23 62.6(5) . .
O1 K1 O23 99.8(4) . .
O24 K1 O23 60.1(4) . .
O28 K1 O23 60.3(4) . .
O26 K1 O23 135.0(4) . .
O27 K1 O23 109.2(4) . .
O25 K1 O23 118.7(4) . .
O10 K2 O32 93.4(4) . .
O10 K2 O31 85.8(4) . .
O32 K2 O31 59.9(4) . .
O10 K2 O30 104.1(4) . .
O32 K2 O30 121.1(5) . .
O31 K2 O30 65.8(5) . .
O10 K2 O29 104.0(4) . .
O32 K2 O29 160.9(5) . .
O31 K2 O29 128.3(5) . .
O30 K2 O29 62.6(5) . .
O10 K2 O34 114.6(5) . .
O32 K2 O34 104.5(5) . .
O31 K2 O34 156.1(5) . .
O30 K2 O34 117.1(5) . .
O29 K2 O34 61.2(5) . .
O10 K2 O33 124.1(4) . .
O32 K2 O33 46.1(5) . .
O31 K2 O33 97.6(5) . .
O30 K2 O33 128.3(5) . .
O29 K2 O33 115.6(5) . .
O34 K2 O33 61.1(6) . .
O10 K2 C97 124.8(5) . .
O32 K2 C97 67.5(6) . .
O31 K2 C97 120.1(6) . .
O30 K2 C97 130.5(6) . .
O29 K2 C97 95.6(6) . .
O34 K2 C97 38.3(6) . .
O33 K2 C97 22.8(5) . .
O10 K2 C91 97.3(5) . .
O32 K2 C91 99.3(5) . .
O31 K2 C91 41.9(5) . .
O30 K2 C91 24.0(4) . .
O29 K2 C91 86.5(6) . .
O34 K2 C91 138.4(5) . .
O33 K2 C91 121.8(6) . .
C97 K2 C91 135.5(6) . .
O10 K2 C90 99.2(4) . .
O32 K2 C90 142.3(5) . .
O31 K2 C90 85.6(5) . .
O30 K2 C90 21.2(5) . .
O29 K2 C90 43.0(5) . .
O34 K2 C90 102.2(6) . .
O33 K2 C90 136.7(5) . .
C97 K2 C90 128.1(6) . .
C91 K2 C90 44.1(6) . .
O10 K2 C87 114.0(5) . .
O32 K2 C87 140.3(6) . .
O31 K2 C87 145.1(6) . .
O30 K2 C87 81.1(6) . .
O29 K2 C87 22.7(5) . .
O34 K2 C87 38.8(6) . .
O33 K2 C87 94.2(6) . .
C97 K2 C87 73.2(7) . .
C91 K2 C87 104.8(6) . .
C90 K2 C87 63.7(6) . .
C38 N8 C39 122.8(12) . .
C38 N8 H8 118.6 . .
C39 N8 H8 118.6 . .
C8 N4 C9 126.5(11) . .
C8 N4 H4A 116.8 . .
C9 N4 H4A 116.8 . .
C68 N11 C65 124.8(14) . .
C68 N11 H11A 117.6 . .
C65 N11 H11A 117.6 . .
C31 N5 C28 129.0(12) . .
C31 N5 H5A 115.5 . .
C28 N5 H5A 115.5 . .
C68 N12 C69 128.8(13) . .
C68 N12 H12 115.6 . .
C69 N12 H12 115.6 . .
C1 N2 C2 124.0(12) . .
C1 N2 H2 118.0 . .
C2 N2 H2 118.0 . .
C8 N3 C7 127.9(11) . .
C8 N3 H3A 116.0 . .
C7 N3 H3A 116.0 . .
C44 N9 C45 129.4(13) . .
C44 N9 H9 115.3 . .
C45 N9 H9 115.3 . .
C1 N1 C37 124.2(14) . .
C1 N1 H1 117.9 . .
C37 N1 H1 117.9 . .
C31 N6 C32 126.9(14) . .
C31 N6 H6A 116.6 . .
C32 N6 H6A 116.6 . .
C45 N10 C46 127.5(15) . .
C45 N10 H10A 116.2 . .
C46 N10 H10A 116.2 . .
C38 N7 C74 122.8(12) . .
C38 N7 H7 118.6 . .
C74 N7 H7 118.6 . .
C1 O1 K1 135.0(10) . .
C12 O3 C15 119.0(12) . .
C16 O4 C17 128.3(16) . .
C18 O5 C19 111.6(19) . .
C21 O6 C20 116.7(16) . .
C23 O7 C22 107.0(12) . .
C25 O8 C24 117.1(10) . .
C38 O10 K2 137.1(10) . .
C49 O12 C52 119.6(19) . .
C54 O13 C53 96(3) . .
C56 O14 C55 109(3) . .
C59 C58 O15 69.9(14) . .
C60 O16 C59 148(3) . .
C62 O17 C61 111(2) . .
C77 O23 C76 115.1(16) . .
C77 O23 K1 113.5(10) . .
C76 O23 K1 110.2(10) . .
C79 O24 N13 114.3(14) . .
C79 O24 K1 117.6(12) . .
N13 O24 K1 116.0(9) . .
C81 O25 C80 116.3(15) . .
C81 O25 K1 110.8(11) . .
C80 O25 K1 114.0(10) . .
C83 O26 C82 115.2(17) . .
C83 O26 K1 116.4(12) . .
C82 O26 K1 114.2(11) . .
C85 O27 C84 108.5(15) . .
C85 O27 K1 111.7(10) . .
C84 O27 K1 109.8(10) . .
C75 O28 C86 115.9(14) . .
C75 O28 K1 115.5(11) . .
C86 O28 K1 112.5(10) . .
C89 O29 C87 117.1(19) . .
C89 O29 K2 116.4(13) . .
C87 O29 K2 109.7(14) . .
C90 O30 C91 136(2) . .
C90 O30 K2 112.3(14) . .
C91 O30 K2 104.6(12) . .
C93 O31 C92 102.9(18) . .
C93 O31 K2 126.5(15) . .
C92 O31 K2 118.3(12) . .
C95 O32 K2 131.1(16) . .
C96 O33 C97 143(3) . .
C96 O33 K2 120.7(16) . .
C97 O33 K2 85.0(16) . .
C88 O34 C98 111(2) . .
C88 O34 K2 115.9(18) . .
C98 O34 K2 118.8(17) . .
O20 S O21 109.5(7) . .
O20 S O22 104.7(6) . .
O21 S O22 114.7(8) . .
O20 S O19 111.1(8) . .
O21 S O19 106.5(6) . .
O22 S O19 110.4(6) . .

loop_
_geom_bond_atom_site_label_1
_geom_bond_atom_site_label_2
_geom_bond_distance
_geom_bond_site_symmetry_2
C1 O1 1.195(15) .
C1 N2 1.361(18) .
C1 N1 1.385(17) .
C2 C3 1.359(16) .
C2 C7 1.385(17) .
C2 N2 1.443(16) .
C3 C4 1.41(2) .
C3 H3 0.9500 .
C4 C5 1.32(2) .
C4 H4 0.9500 .
C5 C6 1.361(17) .
C5 H5 0.9500 .
C6 C7 1.372(17) .
C6 H6 0.9500 .
C7 N3 1.421(14) .
C8 O2 1.154(14) .
C8 N3 1.381(15) .
C8 N4 1.389(14) .
C9 C14 1.372(15) .
C9 C10 1.374(16) .
C9 N4 1.402(14) .
C10 C11 1.350(15) .
C10 H10 0.9500 .
C11 C12 1.353(16) .
C11 H11 0.9500 .
C12 C13 1.362(17) .
C12 O3 1.398(15) .
C13 C14 1.402(15) .
C13 H13 0.9500 .
C14 H14 0.9500 .
C15 O3 1.449(16) .
C15 C16 1.48(2) .
C15 H15A 0.9900 .
C15 H15B 0.9900 .
C16 O4 1.46(2) .
C16 H16B 0.9900 .
C16 H16A 0.9900 .
C17 C18 1.63(3) .
C17 O4 1.65(2) .
C17 H17B 0.9900 .
C17 H17A 0.9900 .
C18 O5 1.36(2) .
C18 H18A 0.9900 .
C18 H18B 0.9900 .
C19 C20 1.45(2) .
C19 O5 1.60(2) .
C19 H19A 0.9900 .
C19 H19B 0.9900 .
C20 O6 1.51(2) .
C20 H20A 0.9900 .
C20 H20B 0.9900 .
C21 C22 1.39(2) .
C21 O6 1.458(15) .
C21 H21B 0.9900 .
C21 H21A 0.9900 .
C22 O7 1.533(17) .
C22 H22A 0.9900 .
C22 H22B 0.9900 .
C23 O7 1.392(16) .
C23 C24 1.496(17) .
C23 H23B 0.9900 .
C23 H23A 0.9900 .
C24 O8 1.479(15) .
C24 H24B 0.9900 .
C24 H24A 0.9900 .
C25 C26 1.346(16) .
C25 O8 1.371(14) .
C25 C30 1.414(17) .
C26 C27 1.328(15) .
C26 H26 0.9500 .
C27 C28 1.389(16) .
C27 H27 0.9500 .
C28 C29 1.399(17) .
C28 N5 1.415(15) .
C29 C30 1.356(17) .
C29 H29 0.9500 .
C30 H30 0.9500 .
C31 O9 1.204(15) .
C31 N5 1.362(15) .
C31 N6 1.381(17) .
C32 N6 1.389(17) .
C32 C37 1.43(2) .
C32 C33 1.46(2) .
C33 C34 1.40(2) .
C33 H33 0.9500 .
C34 C35 1.34(3) .
C34 H34 0.9500 .
C35 C36 1.55(3) .
C35 H35 0.9500 .
C36 C37 1.39(2) .
C36 H36 0.9500 .
C37 N1 1.39(2) .
C38 O10 1.247(15) .
C38 N7 1.345(16) .
C38 N8 1.357(15) .
C39 C44 1.374(19) .
C39 C40 1.386(19) .
C39 N8 1.411(15) .
C40 C41 1.394(18) .
C40 H40 0.9500 .
C41 C42 1.47(2) .
C41 H41 0.9500 .
C42 C43 1.330(19) .
C42 H42 0.9500 .
C43 C44 1.395(17) .
C43 H43 0.9500 .
C44 N9 1.373(17) .
C45 O11 1.220(16) .
C45 N10 1.359(18) .
C45 N9 1.404(18) .
C46 C47 1.36(2) .
C46 C51 1.39(2) .
C46 N10 1.403(19) .
C47 C48 1.40(2) .
C47 H47 0.9500 .
C48 C49 1.35(2) .
C48 H48 0.9500 .
C49 O12 1.33(2) .
C49 C50 1.36(2) .
C50 C51 1.39(2) .
C50 H50 0.9500 .
C51 H51 0.9500 .
C52 O12 1.397(19) .
C52 C53 1.87(3) .
C52 H52B 0.9900 .
C52 H52A 0.9900 .
C53 O13 1.594(19) .
C53 H53B 0.9900 .
C53 H53A 0.9900 .
C54 C55 1.48(4) .
C54 O13 1.517(19) .
C54 H54B 0.9900 .
C54 H54A 0.9900 .
C55 O14 1.50(4) .
C55 H55B 0.9900 .
C55 H55A 0.9900 .
C56 O14 1.497(18) .
C56 C57 1.589(14) .
C56 H56A 0.9900 .
C56 H56B 0.9900 .
C57 O15 1.18(4) .
C57 H57A 0.9900 .
C57 H57B 0.9900 .
O15 C58 1.555(15) .
C59 C58 1.16(5) .
C59 O16 1.618(19) .
C59 H59B 0.9900 .
C59 H59A 0.9900 .
C60 O16 1.30(3) .
C60 C61 1.537(14) .
C60 H60B 0.9900 .
C60 H60A 0.9900 .
C61 O17 1.501(16) .
C61 H61A 0.9900 .
C61 H61B 0.9900 .
C62 C67 1.32(3) .
C62 C63 1.34(2) .
C62 O17 1.44(3) .
C63 C64 1.35(2) .
C63 H63 0.9500 .
C64 C65 1.38(2) .
C64 H64 0.9500 .
C65 C66 1.386(19) .
C65 N11 1.411(19) .
C66 C67 1.41(2) .
C66 H66 0.9500 .
C67 H67 0.9500 .
C68 O18 1.200(15) .
C68 N11 1.346(19) .
C68 N12 1.394(19) .
C69 C74 1.36(2) .
C69 C70 1.419(19) .
C69 N12 1.426(19) .
C70 C71 1.35(2) .
C70 H70 0.9500 .
C71 C72 1.37(2) .
C71 H71 0.9500 .
C72 C73 1.387(18) .
C72 H72 0.9500 .
C73 C74 1.36(2) .
C73 H73 0.9500 .
C74 N7 1.439(15) .
C75 O28 1.318(18) .
C75 C76 1.48(2) .
C75 H75B 0.9900 .
C75 H75A 0.9900 .
C76 O23 1.48(2) .
C76 H76A 0.9900 .
C76 H76B 0.9900 .
C77 O23 1.340(17) .
C77 N13 1.48(2) .
C77 H77B 0.9900 .
C77 H77A 0.9900 .
N13 O24 1.423(15) .
N13 H13A 0.9200 .
N13 H13B 0.9200 .
C79 O24 1.282(17) .
C79 C80 1.45(2) .
C79 H79B 0.9900 .
C79 H79A 0.9900 .
C80 O25 1.423(18) .
C80 H80B 0.9900 .
C80 H80A 0.9900 .
C81 O25 1.349(19) .
C81 C82 1.47(2) .
C81 H81B 0.9900 .
C81 H81A 0.9900 .
C82 O26 1.407(19) .
C82 H82B 0.9900 .
C82 H82A 0.9900 .
C83 O26 1.346(19) .
C83 C84 1.50(2) .
C83 H83B 0.9900 .
C83 H83A 0.9900 .
C84 O27 1.51(2) .
C84 H84B 0.9900 .
C84 H84A 0.9900 .
C85 O27 1.403(19) .
C85 C86 1.49(2) .
C85 H85A 0.9900 .
C85 H85B 0.9900 .
C86 O28 1.474(17) .
C86 H86B 0.9900 .
C86 H86A 0.9900 .
C87 C88 1.34(3) .
C87 O29 1.44(3) .
C87 K2 3.51(2) .
C87 H87B 0.9900 .
C87 H87A 0.9900 .
C88 O34 1.21(3) .
C88 H88B 0.9900 .
C88 H88A 0.9900 .
C89 O29 1.38(2) .
C89 C90 1.48(3) .
C89 H89B 0.9900 .
C89 H89A 0.9900 .
C90 O30 1.36(2) .
C90 K2 3.47(2) .
C90 H90A 0.9900 .
C90 H90B 0.9900 .
C91 C92 1.34(2) .
C91 O30 1.41(2) .
C91 K2 3.36(2) .
C91 H91A 0.9900 .
C91 H91B 0.9900 .
C92 O31 1.51(2) .
C92 H92A 0.9900 .
C92 H92B 0.9900 .
C93 O31 1.198(19) .
C93 C94 1.41(2) .
C93 H93B 0.9900 .
C93 H93A 0.9900 .
C94 C95 2.06(3) .
C94 H94B 0.9900 .
C94 H94A 0.9900 .
C95 O32 1.213(18) .
C95 C96 1.56(3) .
C95 H95A 0.9900 .
C95 H95B 0.9900 .
C96 O33 1.22(2) .
C96 H96A 0.9900 .
C96 H96B 0.9900 .
C97 O33 1.25(2) .
C97 C98 1.43(3) .
C97 K2 3.22(2) .
C97 H97B 0.9900 .
C97 H97A 0.9900 .
C98 O34 1.33(3) .
C98 H98A 0.9900 .
C98 H98B 0.9900 .
K1 O35 2.182(15) .
K1 O1 2.679(11) .
K1 O24 2.770(11) .
K1 O28 2.788(12) .
K1 O26 2.817(14) .
K1 O27 2.819(11) .
K1 O25 2.841(12) .
K1 O23 2.842(12) .
K2 O10 2.548(11) .
K2 O32 2.694(14) .
K2 O31 2.714(14) .
K2 O30 2.715(15) .
K2 O29 2.751(14) .
K2 O34 2.880(16) .
K2 O33 3.076(16) .
N8 H8 0.8800 .
N4 H4A 0.8800 .
N11 H11A 0.8800 .
N5 H5A 0.8800 .
N12 H12 0.8800 .
N2 H2 0.8800 .
N3 H3A 0.8800 .
N9 H9 0.8800 .
N1 H1 0.8800 .
N6 H6A 0.8800 .
N10 H10A 0.8800 .
N7 H7 0.8800 .
O19 S 1.435(9) .
O20 S 1.406(10) .
O21 S 1.408(9) .
O22 S 1.414(10) .

loop_
_geom_torsion_atom_site_label_1
_geom_torsion_atom_site_label_2
_geom_torsion_atom_site_label_3
_geom_torsion_atom_site_label_4
_geom_torsion
_geom_torsion_site_symmetry_1
_geom_torsion_site_symmetry_2
_geom_torsion_site_symmetry_3
_geom_torsion_site_symmetry_4
C7 C2 C3 C4 10(2) . . . .
N2 C2 C3 C4 -172.5(14) . . . .
C2 C3 C4 C5 -9(3) . . . .
C3 C4 C5 C6 7(3) . . . .
C4 C5 C6 C7 -4(2) . . . .
C5 C6 C7 C2 5(2) . . . .
C5 C6 C7 N3 178.8(13) . . . .
C3 C2 C7 C6 -8(2) . . . .
N2 C2 C7 C6 174.5(12) . . . .
C3 C2 C7 N3 178.3(12) . . . .
N2 C2 C7 N3 0.4(19) . . . .
C14 C9 C10 C11 2.0(18) . . . .
N4 C9 C10 C11 -178.2(11) . . . .
C9 C10 C11 C12 -2(2) . . . .
C10 C11 C12 C13 1(2) . . . .
C10 C11 C12 O3 -178.0(12) . . . .
C11 C12 C13 C14 0(2) . . . .
O3 C12 C13 C14 178.8(11) . . . .
C10 C9 C14 C13 -1.2(19) . . . .
N4 C9 C14 C13 179.0(11) . . . .
C12 C13 C14 C9 0.2(19) . . . .
O3 C15 C16 O4 -71(2) . . . .
O4 C17 C18 O5 100.5(18) . . . .
O5 C19 C20 O6 -92.7(17) . . . .
O6 C21 C22 O7 70(2) . . . .
O7 C23 C24 O8 -174.9(12) . . . .
O8 C25 C26 C27 -179.9(13) . . . .
C30 C25 C26 C27 1(2) . . . .
C25 C26 C27 C28 0(2) . . . .
C26 C27 C28 C29 0(2) . . . .
C26 C27 C28 N5 -179.9(12) . . . .
C27 C28 C29 C30 -1(2) . . . .
N5 C28 C29 C30 178.8(14) . . . .
C28 C29 C30 C25 2(2) . . . .
C26 C25 C30 C29 -2(2) . . . .
O8 C25 C30 C29 178.6(13) . . . .
N6 C32 C33 C34 178.7(17) . . . .
C37 C32 C33 C34 -4(3) . . . .
C32 C33 C34 C35 2(3) . . . .
C33 C34 C35 C36 9(4) . . . .
C34 C35 C36 C37 -15(3) . . . .
C35 C36 C37 N1 -172.7(16) . . . .
C35 C36 C37 C32 11(3) . . . .
N6 C32 C37 C36 173.6(17) . . . .
C33 C32 C37 C36 -3(3) . . . .
N6 C32 C37 N1 -3(3) . . . .
C33 C32 C37 N1 -179.5(16) . . . .
C44 C39 C40 C41 -2(2) . . . .
N8 C39 C40 C41 -179.0(13) . . . .
C39 C40 C41 C42 0(2) . . . .
C40 C41 C42 C43 3(2) . . . .
C41 C42 C43 C44 -3(2) . . . .
C40 C39 C44 N9 -180.0(13) . . . .
N8 C39 C44 N9 -3(2) . . . .
C40 C39 C44 C43 1(2) . . . .
N8 C39 C44 C43 178.1(12) . . . .
C42 C43 C44 N9 -177.4(14) . . . .
C42 C43 C44 C39 2(2) . . . .
C51 C46 C47 C48 -3(2) . . . .
N10 C46 C47 C48 179.6(14) . . . .
C46 C47 C48 C49 3(3) . . . .
C47 C48 C49 O12 179.9(16) . . . .
C47 C48 C49 C50 -4(3) . . . .
O12 C49 C50 C51 -177.7(15) . . . .
C48 C49 C50 C51 6(3) . . . .
C47 C46 C51 C50 5(2) . . . .
N10 C46 C51 C50 -177.9(15) . . . .
C49 C50 C51 C46 -6(3) . . . .
O12 C52 C53 O13 98(2) . . . .
O13 C54 C55 O14 -19(6) . . . .
O14 C56 C57 O15 104(3) . . . .
C56 C57 O15 C58 178(3) . . . .
O16 C60 C61 O17 9(7) . . . .
C67 C62 C63 C64 1(3) . . . .
O17 C62 C63 C64 -178.9(14) . . . .
C62 C63 C64 C65 -2(3) . . . .
C63 C64 C65 C66 1(2) . . . .
C63 C64 C65 N11 -176.1(13) . . . .
C64 C65 C66 C67 0(2) . . . .
N11 C65 C66 C67 177.0(13) . . . .
C63 C62 C67 C66 0(3) . . . .
O17 C62 C67 C66 179.9(14) . . . .
C65 C66 C67 C62 0(3) . . . .
C74 C69 C70 C71 1(2) . . . .
N12 C69 C70 C71 -178.8(14) . . . .
C69 C70 C71 C72 -4(3) . . . .
C70 C71 C72 C73 4(3) . . . .
C71 C72 C73 C74 -2(3) . . . .
C72 C73 C74 C69 0(3) . . . .
C72 C73 C74 N7 178.2(13) . . . .
C70 C69 C74 C73 1(2) . . . .
N12 C69 C74 C73 -179.4(13) . . . .
C70 C69 C74 N7 -177.6(13) . . . .
N12 C69 C74 N7 2(2) . . . .
O28 C75 C76 O23 -67(2) . . . .
O23 C77 N13 O24 62(2) . . . .
O24 C79 C80 O25 -58(2) . . . .
O25 C81 C82 O26 -70(2) . . . .
O26 C83 C84 O27 65(2) . . . .
O27 C85 C86 O28 -69(2) . . . .
O29 C87 C88 O34 -39(5) . . . .
K2 C87 C88 O34 -18(3) . . . .
O29 C89 C90 O30 52(3) . . . .
O29 C89 C90 K2 20.4(18) . . . .
O30 C91 C92 O31 -33(4) . . . .
K2 C91 C92 O31 -13.9(16) . . . .
O31 C93 C94 C95 94(2) . . . .
C93 C94 C95 O32 -104(2) . . . .
C93 C94 C95 C96 -130(3) . . . .
O32 C95 C96 O33 58(2) . . . .
C94 C95 C96 O33 78(4) . . . .
O33 C97 C98 O34 -89(7) . . . .
K2 C97 C98 O34 -25(2) . . . .
O33 C97 K2 O10 -96.2(15) . . . .
C98 C97 K2 O10 105.1(17) . . . .
O33 C97 K2 O32 -18.4(14) . . . .
C98 C97 K2 O32 -177.1(19) . . . .
O33 C97 K2 O31 11.3(17) . . . .
C98 C97 K2 O31 -147.4(16) . . . .
O33 C97 K2 O30 93.9(16) . . . .
C98 C97 K2 O30 -65(2) . . . .
O33 C97 K2 O29 152.3(15) . . . .
C98 C97 K2 O29 -6.3(17) . . . .
O33 C97 K2 O34 177(2) . . . .
C98 C97 K2 O34 18.6(15) . . . .
C98 C97 K2 O33 -159(3) . . . .
O33 C97 K2 C91 61.6(18) . . . .
C98 C97 K2 C91 -97.0(19) . . . .
O33 C97 K2 C90 121.3(15) . . . .
C98 C97 K2 C90 -37(2) . . . .
O33 C97 K2 C87 155.9(16) . . . .
C98 C97 K2 C87 -2.8(17) . . . .
C92 C91 K2 O10 86.6(16) . . . .
O30 C91 K2 O10 -108.5(13) . . . .
C92 C91 K2 O32 -8.0(16) . . . .
O30 C91 K2 O32 156.9(13) . . . .
C92 C91 K2 O31 11.2(13) . . . .
O30 C91 K2 O31 176.1(17) . . . .
C92 C91 K2 O30 -165(3) . . . .
C92 C91 K2 O29 -169.6(16) . . . .
O30 C91 K2 O29 -4.7(13) . . . .
C92 C91 K2 O34 -132.5(15) . . . .
O30 C91 K2 O34 32.4(17) . . . .
C92 C91 K2 O33 -51.5(17) . . . .
O30 C91 K2 O33 113.4(13) . . . .
C92 C91 K2 C97 -75.2(18) . . . .
O30 C91 K2 C97 89.7(16) . . . .
C92 C91 K2 C90 -177.7(19) . . . .
O30 C91 K2 C90 -12.8(12) . . . .
C92 C91 K2 C87 -156.1(15) . . . .
O30 C91 K2 C87 8.7(14) . . . .
O30 C90 K2 O10 105.4(14) . . . .
C89 C90 K2 O10 -114.6(13) . . . .
O30 C90 K2 O32 -2.5(19) . . . .
C89 C90 K2 O32 137.6(13) . . . .
O30 C90 K2 O31 20.3(14) . . . .
C89 C90 K2 O31 160.4(14) . . . .
C89 C90 K2 O30 140(2) . . . .
O30 C90 K2 O29 -153.8(18) . . . .
C89 C90 K2 O29 -13.8(12) . . . .
O30 C90 K2 O34 -136.8(15) . . . .
C89 C90 K2 O34 3.3(14) . . . .
O30 C90 K2 O33 -76.2(17) . . . .
C89 C90 K2 O33 63.8(16) . . . .
O30 C90 K2 C97 -105.1(16) . . . .
C89 C90 K2 C97 35.0(17) . . . .
O30 C90 K2 C91 14.4(13) . . . .
C89 C90 K2 C91 154.4(17) . . . .
O30 C90 K2 C87 -142.3(16) . . . .
C89 C90 K2 C87 -2.3(13) . . . .
C88 C87 K2 O10 -89(2) . . . .
O29 C87 K2 O10 67.9(15) . . . .
C88 C87 K2 O32 40(2) . . . .
O29 C87 K2 O32 -162.6(12) . . . .
C88 C87 K2 O31 150.7(17) . . . .
O29 C87 K2 O31 -51.9(19) . . . .
C88 C87 K2 O30 169(2) . . . .
O29 C87 K2 O30 -33.6(14) . . . .
C88 C87 K2 O29 -157(3) . . . .
C88 C87 K2 O34 10.6(18) . . . .
O29 C87 K2 O34 168(2) . . . .
C88 C87 K2 O33 41(2) . . . .
O29 C87 K2 O33 -161.7(14) . . . .
C88 C87 K2 C97 32(2) . . . .
O29 C87 K2 C97 -170.8(16) . . . .
C88 C87 K2 C91 165.5(19) . . . .
O29 C87 K2 C91 -37.2(15) . . . .
C88 C87 K2 C90 -178(2) . . . .
O29 C87 K2 C90 -20.6(13) . . . .
O10 C38 N8 C39 13(2) . . . .
N7 C38 N8 C39 -169.4(14) . . . .
C44 C39 N8 C38 112.5(17) . . . .
C40 C39 N8 C38 -70.1(19) . . . .
O2 C8 N4 C9 -9(2) . . . .
N3 C8 N4 C9 168.6(10) . . . .
C14 C9 N4 C8 -176.0(11) . . . .
C10 C9 N4 C8 4.2(19) . . . .
O18 C68 N11 C65 2(3) . . . .
N12 C68 N11 C65 -177.6(12) . . . .
C64 C65 N11 C68 -151.7(15) . . . .
C66 C65 N11 C68 31(2) . . . .
O9 C31 N5 C28 3(3) . . . .
N6 C31 N5 C28 -178.0(14) . . . .
C27 C28 N5 C31 159.4(15) . . . .
C29 C28 N5 C31 -21(2) . . . .
O18 C68 N12 C69 -2(2) . . . .
N11 C68 N12 C69 177.1(13) . . . .
C74 C69 N12 C68 163.2(14) . . . .
C70 C69 N12 C68 -17(2) . . . .
O1 C1 N2 C2 12(2) . . . .
N1 C1 N2 C2 -173.3(11) . . . .
C3 C2 N2 C1 -56.9(19) . . . .
C7 C2 N2 C1 121.0(14) . . . .
O2 C8 N3 C7 -6(2) . . . .
N4 C8 N3 C7 176.7(11) . . . .
C6 C7 N3 C8 30.5(19) . . . .
C2 C7 N3 C8 -155.4(13) . . . .
C39 C44 N9 C45 -153.9(14) . . . .
C43 C44 N9 C45 25(2) . . . .
O11 C45 N9 C44 -3(3) . . . .
N10 C45 N9 C44 175.3(13) . . . .
O1 C1 N1 C37 -7(2) . . . .
N2 C1 N1 C37 177.8(14) . . . .
C36 C37 N1 C1 53(2) . . . .
C32 C37 N1 C1 -130.7(17) . . . .
O9 C31 N6 C32 6(3) . . . .
N5 C31 N6 C32 -173.3(15) . . . .
C37 C32 N6 C31 145.1(17) . . . .
C33 C32 N6 C31 -38(3) . . . .
O11 C45 N10 C46 -12(3) . . . .
N9 C45 N10 C46 170.2(14) . . . .
C47 C46 N10 C45 -154.1(15) . . . .
C51 C46 N10 C45 29(3) . . . .
O10 C38 N7 C74 -5(2) . . . .
N8 C38 N7 C74 177.0(14) . . . .
C73 C74 N7 C38 63(2) . . . .
C69 C74 N7 C38 -118.5(17) . . . .
N2 C1 O1 K1 -100.2(19) . . . .
N1 C1 O1 K1 85.9(18) . . . .
O35 K1 O1 C1 59(2) . . . .
O24 K1 O1 C1 37.1(16) . . . .
O28 K1 O1 C1 156.2(16) . . . .
O26 K1 O1 C1 -66.7(17) . . . .
O27 K1 O1 C1 -142.6(15) . . . .
O25 K1 O1 C1 -22.6(16) . . . .
O23 K1 O1 C1 94.9(16) . . . .
C11 C12 O3 C15 -178.0(14) . . . .
C13 C12 O3 C15 3(2) . . . .
C16 C15 O3 C12 -173.1(15) . . . .
C15 C16 O4 C17 -98(2) . . . .
C18 C17 O4 C16 -82(2) . . . .
C17 C18 O5 C19 -169.7(16) . . . .
C20 C19 O5 C18 -171.1(19) . . . .
C22 C21 O6 C20 -174.9(17) . . . .
C19 C20 O6 C21 -172.1(17) . . . .
C24 C23 O7 C22 -178.5(13) . . . .
C21 C22 O7 C23 -163.0(16) . . . .
C26 C25 O8 C24 -3(2) . . . .
C30 C25 O8 C24 175.8(12) . . . .
C23 C24 O8 C25 -173.7(12) . . . .
N7 C38 O10 K2 105.2(17) . . . .
N8 C38 O10 K2 -77.2(19) . . . .
O32 K2 O10 C38 3.4(14) . . . .
O31 K2 O10 C38 -56.0(14) . . . .
O30 K2 O10 C38 -119.8(14) . . . .
O29 K2 O10 C38 175.4(14) . . . .
O34 K2 O10 C38 111.1(14) . . . .
O33 K2 O10 C38 40.4(16) . . . .
C97 K2 O10 C38 68.2(16) . . . .
C91 K2 O10 C38 -96.4(15) . . . .
C90 K2 O10 C38 -140.9(14) . . . .
C87 K2 O10 C38 153.8(14) . . . .
C48 C49 O12 C52 -5(3) . . . .
C50 C49 O12 C52 178.6(17) . . . .
C53 C52 O12 C49 168.9(17) . . . .
C55 C54 O13 C53 -178(3) . . . .
C52 C53 O13 C54 -130(2) . . . .
C57 C56 O14 C55 147(3) . . . .
C54 C55 O14 C56 154(4) . . . .
O16 C59 C58 O15 -111(2) . . . .
C57 O15 C58 C59 -165(4) . . . .
C61 C60 O16 C59 -150(5) . . . .
C58 C59 O16 C60 -169(6) . . . .
C67 C62 O17 C61 5(3) . . . .
C63 C62 O17 C61 -175.2(17) . . . .
C60 C61 O17 C62 -130(2) . . . .
N13 C77 O23 C76 -174.1(15) . . . .
N13 C77 O23 K1 -46(2) . . . .
C75 C76 O23 C77 -176.2(16) . . . .
C75 C76 O23 K1 53.8(16) . . . .
O35 K1 O23 C77 104.6(15) . . . .
O1 K1 O23 C77 -60.7(14) . . . .
O24 K1 O23 C77 14.9(13) . . . .
O28 K1 O23 C77 -156.3(15) . . . .
O26 K1 O23 C77 97.0(14) . . . .
O27 K1 O23 C77 165.6(13) . . . .
O25 K1 O23 C77 22.0(15) . . . .
O35 K1 O23 C76 -124.6(12) . . . .
O1 K1 O23 C76 70.1(11) . . . .
O24 K1 O23 C76 145.7(12) . . . .
O28 K1 O23 C76 -25.5(10) . . . .
O26 K1 O23 C76 -132.2(11) . . . .
O27 K1 O23 C76 -63.5(11) . . . .
O25 K1 O23 C76 152.8(10) . . . .
C80 C79 O24 N13 -174.0(16) . . . .
C80 C79 O24 K1 45(2) . . . .
C77 N13 O24 C79 172.9(17) . . . .
C77 N13 O24 K1 -45.3(17) . . . .
O35 K1 O24 C79 91.9(15) . . . .
O1 K1 O24 C79 -96.4(14) . . . .
O28 K1 O24 C79 166.7(13) . . . .
O26 K1 O24 C79 24.5(15) . . . .
O27 K1 O24 C79 83.2(16) . . . .
O25 K1 O24 C79 -14.9(13) . . . .
O23 K1 O24 C79 157.9(15) . . . .
O35 K1 O24 N13 -48.6(12) . . . .
O1 K1 O24 N13 123.2(11) . . . .
O28 K1 O24 N13 26.2(13) . . . .
O26 K1 O24 N13 -116.0(11) . . . .
O27 K1 O24 N13 -57.2(15) . . . .
O25 K1 O24 N13 -155.4(12) . . . .
O23 K1 O24 N13 17.4(11) . . . .
C82 C81 O25 C80 -175.9(16) . . . .
C82 C81 O25 K1 52(2) . . . .
C79 C80 O25 C81 -90(2) . . . .
C79 C80 O25 K1 40.9(18) . . . .
O35 K1 O25 C81 48.5(13) . . . .
O1 K1 O25 C81 -153.8(13) . . . .
O24 K1 O25 C81 118.2(13) . . . .
O28 K1 O25 C81 166(13) . . . .
O26 K1 O25 C81 -17.0(12) . . . .
O27 K1 O25 C81 -28.4(14) . . . .
O23 K1 O25 C81 111.0(13) . . . .
O35 K1 O25 C80 -85.0(12) . . . .
O1 K1 O25 C80 72.7(12) . . . .
O24 K1 O25 C80 -15.3(11) . . . .
O28 K1 O25 C80 33(14) . . . .
O26 K1 O25 C80 -150.4(13) . . . .
O27 K1 O25 C80 -161.9(11) . . . .
O23 K1 O25 C80 -22.5(13) . . . .
C84 C83 O26 C82 178.2(17) . . . .
C84 C83 O26 K1 -44(2) . . . .
C81 C82 O26 C83 -173.4(17) . . . .
C81 C82 O26 K1 48.0(19) . . . .
O35 K1 O26 C83 95.1(14) . . . .
O1 K1 O26 C83 -103.8(14) . . . .
O24 K1 O26 C83 165.3(13) . . . .
O28 K1 O26 C83 24.0(15) . . . .
O27 K1 O26 C83 13.0(13) . . . .
O25 K1 O26 C83 -155.9(15) . . . .
O23 K1 O26 C83 102.2(14) . . . .
O35 K1 O26 C82 -126.9(14) . . . .
O1 K1 O26 C82 34.1(15) . . . .
O24 K1 O26 C82 -56.7(14) . . . .
O28 K1 O26 C82 162.0(13) . . . .
O27 K1 O26 C82 151.0(15) . . . .
O25 K1 O26 C82 -17.9(13) . . . .
O23 K1 O26 C82 -119.8(13) . . . .
C86 C85 O27 C84 -178.9(15) . . . .
C86 C85 O27 K1 60.0(18) . . . .
C83 C84 O27 C85 -172.3(17) . . . .
C83 C84 O27 K1 -49.9(19) . . . .
O35 K1 O27 C85 61.9(14) . . . .
O1 K1 O27 C85 -109.9(13) . . . .
O24 K1 O27 C85 70.6(17) . . . .
O28 K1 O27 C85 -29.3(13) . . . .
O26 K1 O27 C85 140.0(15) . . . .
O25 K1 O27 C85 151.2(13) . . . .
O23 K1 O27 C85 8.4(15) . . . .
O35 K1 O27 C84 -58.6(12) . . . .
O1 K1 O27 C84 129.6(11) . . . .
O24 K1 O27 C84 -49.9(15) . . . .
O28 K1 O27 C84 -149.8(13) . . . .
O26 K1 O27 C84 19.5(11) . . . .
O25 K1 O27 C84 30.8(13) . . . .
O23 K1 O27 C84 -112.0(12) . . . .
C76 C75 O28 C86 178.5(18) . . . .
C76 C75 O28 K1 44(2) . . . .
C85 C86 O28 C75 -95(2) . . . .
C85 C86 O28 K1 40.7(19) . . . .
O35 K1 O28 C75 53.4(14) . . . .
O1 K1 O28 C75 -104.3(14) . . . .
O24 K1 O28 C75 -17.3(15) . . . .
O26 K1 O28 C75 118.7(13) . . . .
O27 K1 O28 C75 129.8(15) . . . .
O25 K1 O28 C75 -65(14) . . . .
O23 K1 O28 C75 -8.4(13) . . . .
O35 K1 O28 C86 -82.8(13) . . . .
O1 K1 O28 C86 119.5(12) . . . .
O24 K1 O28 C86 -153.5(12) . . . .
O26 K1 O28 C86 -17.5(14) . . . .
O27 K1 O28 C86 -6.4(12) . . . .
O25 K1 O28 C86 159(13) . . . .
O23 K1 O28 C86 -144.7(13) . . . .
C90 C89 O29 C87 -162(2) . . . .
C90 C89 O29 K2 -29(3) . . . .
C88 C87 O29 C89 164(3) . . . .
K2 C87 O29 C89 136(2) . . . .
C88 C87 O29 K2 28(4) . . . .
O10 K2 O29 C89 104.8(15) . . . .
O32 K2 O29 C89 -100(2) . . . .
O31 K2 O29 C89 8.9(18) . . . .
O30 K2 O29 C89 6.0(15) . . . .
O34 K2 O29 C89 -144.5(17) . . . .
O33 K2 O29 C89 -115.6(16) . . . .
C97 K2 O29 C89 -127.2(16) . . . .
C91 K2 O29 C89 8.2(16) . . . .
C90 K2 O29 C89 16.4(15) . . . .
C87 K2 O29 C89 -136(2) . . . .
O10 K2 O29 C87 -119.2(14) . . . .
O32 K2 O29 C87 36(2) . . . .
O31 K2 O29 C87 144.9(14) . . . .
O30 K2 O29 C87 142.0(16) . . . .
O34 K2 O29 C87 -8.6(14) . . . .
O33 K2 O29 C87 20.3(16) . . . .
C97 K2 O29 C87 8.8(15) . . . .
C91 K2 O29 C87 144.2(15) . . . .
C90 K2 O29 C87 152.4(17) . . . .
C89 C90 O30 C91 170(2) . . . .
K2 C90 O30 C91 -144(3) . . . .
C89 C90 O30 K2 -46(2) . . . .
C92 C91 O30 C90 171(3) . . . .
K2 C91 O30 C90 146(3) . . . .
C92 C91 O30 K2 25(4) . . . .
O10 K2 O30 C90 -78.9(15) . . . .
O32 K2 O30 C90 178.2(14) . . . .
O31 K2 O30 C90 -157.7(16) . . . .
O29 K2 O30 C90 19.8(14) . . . .
O34 K2 O30 C90 48.7(16) . . . .
O33 K2 O30 C90 122.0(15) . . . .
C97 K2 O30 C90 92.5(16) . . . .
C91 K2 O30 C90 -155(2) . . . .
C87 K2 O30 C90 33.7(15) . . . .
O10 K2 O30 C91 75.9(13) . . . .
O32 K2 O30 C91 -26.9(15) . . . .
O31 K2 O30 C91 -2.8(12) . . . .
O29 K2 O30 C91 174.7(15) . . . .
O34 K2 O30 C91 -156.4(13) . . . .
O33 K2 O30 C91 -83.1(14) . . . .
C97 K2 O30 C91 -112.7(15) . . . .
C90 K2 O30 C91 155(2) . . . .
C87 K2 O30 C91 -171.4(14) . . . .
C94 C93 O31 C92 178.4(17) . . . .
C94 C93 O31 K2 -41(3) . . . .
C91 C92 O31 C93 165(2) . . . .
C91 C92 O31 K2 20(2) . . . .
O10 K2 O31 C93 107.2(19) . . . .
O32 K2 O31 C93 10.9(18) . . . .
O30 K2 O31 C93 -145(2) . . . .
O29 K2 O31 C93 -148.1(18) . . . .
O34 K2 O31 C93 -43(3) . . . .
O33 K2 O31 C93 -17(2) . . . .
C97 K2 O31 C93 -21(2) . . . .
C91 K2 O31 C93 -147(2) . . . .
C90 K2 O31 C93 -153.2(19) . . . .
C87 K2 O31 C93 -125(2) . . . .
O10 K2 O31 C92 -117.1(13) . . . .
O32 K2 O31 C92 146.6(14) . . . .
O30 K2 O31 C92 -9.6(13) . . . .
O29 K2 O31 C92 -12.4(15) . . . .
O34 K2 O31 C92 93.0(17) . . . .
O33 K2 O31 C92 119.0(13) . . . .
C97 K2 O31 C92 114.7(14) . . . .
C91 K2 O31 C92 -11.3(13) . . . .
C90 K2 O31 C92 -17.5(13) . . . .
C87 K2 O31 C92 10.3(18) . . . .
C96 C95 O32 K2 -78(2) . . . .
C94 C95 O32 K2 117.4(19) . . . .
O10 K2 O32 C95 -175(2) . . . .
O31 K2 O32 C95 -91(2) . . . .
O30 K2 O32 C95 -66(2) . . . .
O29 K2 O32 C95 30(3) . . . .
O34 K2 O32 C95 69(2) . . . .
O33 K2 O32 C95 49(2) . . . .
C97 K2 O32 C95 59(2) . . . .
C91 K2 O32 C95 -77(2) . . . .
C90 K2 O32 C95 -65(2) . . . .
C87 K2 O32 C95 50(2) . . . .
C95 C96 O33 C97 -163(3) . . . .
C95 C96 O33 K2 -34(3) . . . .
C98 C97 O33 C96 -154(5) . . . .
K2 C97 O33 C96 138(4) . . . .
C98 C97 O33 K2 69(7) . . . .
O10 K2 O33 C96 -52(2) . . . .
O32 K2 O33 C96 4.2(19) . . . .
O31 K2 O33 C96 38(2) . . . .
O30 K2 O33 C96 103(2) . . . .
O29 K2 O33 C96 177(2) . . . .
O34 K2 O33 C96 -154(2) . . . .
C97 K2 O33 C96 -152(3) . . . .
C91 K2 O33 C96 75(2) . . . .
C90 K2 O33 C96 130(2) . . . .
C87 K2 O33 C96 -175(2) . . . .
O10 K2 O33 C97 99.7(15) . . . .
O32 K2 O33 C97 156.1(18) . . . .
O31 K2 O33 C97 -170.2(15) . . . .
O30 K2 O33 C97 -105.1(16) . . . .
O29 K2 O33 C97 -30.8(16) . . . .
O34 K2 O33 C97 -1.9(14) . . . .
C91 K2 O33 C97 -133.4(15) . . . .
C90 K2 O33 C97 -78.4(17) . . . .
C87 K2 O33 C97 -23.1(16) . . . .
C87 C88 O34 C98 -115(3) . . . .
C87 C88 O34 K2 25(4) . . . .
C97 C98 O34 C88 171(2) . . . .
C97 C98 O34 K2 33(2) . . . .
O10 K2 O34 C88 85(2) . . . .
O32 K2 O34 C88 -174(2) . . . .
O31 K2 O34 C88 -128(2) . . . .
O30 K2 O34 C88 -37(2) . . . .
O29 K2 O34 C88 -8(2) . . . .
O33 K2 O34 C88 -158(2) . . . .
C97 K2 O34 C88 -159(3) . . . .
C91 K2 O34 C88 -51(3) . . . .
C90 K2 O34 C88 -21(2) . . . .
C87 K2 O34 C88 -13(2) . . . .
O10 K2 O34 C98 -138.4(18) . . . .
O32 K2 O34 C98 -37.7(19) . . . .
O31 K2 O34 C98 8(3) . . . .
O30 K2 O34 C98 99.3(19) . . . .
O29 K2 O34 C98 128.6(19) . . . .
O33 K2 O34 C98 -21.5(17) . . . .
C97 K2 O34 C98 -22.7(17) . . . .
C91 K2 O34 C98 85(2) . . . .
C90 K2 O34 C98 115.5(18) . . . .
C87 K2 O34 C98 123(2) . . . .
